data_1562512
loop_
_publ_author_name
'Zhao, Xiaofang'
'Sun, Xiaowei'
'Han, Zhangang'
'Zhao, Chuan'
'Yu, Haitao'
'Zhai, Xueliang'

_publ_section_title
;
 Two new polyoxometalate-based hybrids consisting of Keggin-type cluster
 modified by {Ag4} group
;
_journal_name_full 'Journal of Solid State Chemistry'
_journal_page_first 178
_journal_page_last 183
_journal_paper_doi 10.1016/j.jssc.2013.09.023
_journal_volume 207
_journal_year 2013
_chemical_formula_sum 'C60 H60 Ag3 N10 O40 P W12'
_chemical_formula_weight 4121.96
_space_group_IT_number 2
_space_group_name_Hall '-P 1'
_space_group_name_H-M_alt 'P -1'
_symmetry_cell_setting triclinic
_symmetry_space_group_name_H-M 'P -1'
_atom_sites_solution_hydrogens geom
_atom_sites_solution_primary direct
_atom_sites_solution_secondary difmap
_audit_creation_method SHELXL-97
_cell_angle_alpha 106.5770(10)
_cell_angle_beta 97.3860(10)
_cell_angle_gamma 98.4890(10)
_cell_formula_units_Z 2
_cell_length_a 13.4807(6)
_cell_length_b 14.0789(7)
_cell_length_c 23.7593(11)
_cell_measurement_reflns_used 9922
_cell_measurement_temperature 296(2)
_cell_measurement_theta_max 30.09
_cell_measurement_theta_min 2.24
_cell_volume 4204.7(3)
_computing_cell_refinement 'Bruker SMART'
_computing_data_collection 'Bruker SMART'
_computing_data_reduction 'Bruker SAINT'
_computing_molecular_graphics 'Bruker SHELXTL'
_computing_publication_material 'Bruker SHELXTL'
_computing_structure_refinement 'Bruker SHELXTL'
_computing_structure_solution 'Bruker SHELXTL'
_diffrn_ambient_temperature 296(2)
_diffrn_measured_fraction_theta_full 0.993
_diffrn_measured_fraction_theta_max 0.993
_diffrn_measurement_device_type 'CCD area detector'
_diffrn_measurement_method 'phi and omega scans'
_diffrn_radiation_monochromator graphite
_diffrn_radiation_source 'fine-focus sealed tube'
_diffrn_radiation_type MoK\a
_diffrn_radiation_wavelength 0.71073
_diffrn_reflns_av_R_equivalents 0.0223
_diffrn_reflns_av_sigmaI/netI 0.0415
_diffrn_reflns_limit_h_max 11
_diffrn_reflns_limit_h_min -16
_diffrn_reflns_limit_k_max 16
_diffrn_reflns_limit_k_min -16
_diffrn_reflns_limit_l_max 26
_diffrn_reflns_limit_l_min -28
_diffrn_reflns_number 21503
_diffrn_reflns_theta_full 25.01
_diffrn_reflns_theta_max 25.01
_diffrn_reflns_theta_min 1.65
_exptl_absorpt_coefficient_mu 17.129
_exptl_absorpt_correction_T_max 0.077
_exptl_absorpt_correction_T_min 0.054
_exptl_absorpt_correction_type multi-scan
_exptl_absorpt_process_details sadabs
_exptl_crystal_colour yellow
_exptl_crystal_density_diffrn 3.256
_exptl_crystal_density_method 'not measured'
_exptl_crystal_description BLOCK
_exptl_crystal_F_000 3708
_exptl_crystal_size_max 0.19
_exptl_crystal_size_mid 0.17
_exptl_crystal_size_min 0.15
_refine_diff_density_max 1.525
_refine_diff_density_min -1.138
_refine_diff_density_rms 0.179
_refine_ls_extinction_method none
_refine_ls_goodness_of_fit_ref 1.033
_refine_ls_hydrogen_treatment constr
_refine_ls_matrix_type full
_refine_ls_number_parameters 1145
_refine_ls_number_reflns 14726
_refine_ls_number_restraints 0
_refine_ls_restrained_S_all 1.033
_refine_ls_R_factor_all 0.0388
_refine_ls_R_factor_gt 0.0287
_refine_ls_shift/su_max 0.000
_refine_ls_shift/su_mean 0.000
_refine_ls_structure_factor_coef Fsqd
_refine_ls_weighting_details 'calc w=1/[\s^2^(Fo^2^)+(0.0272P)^2^+2.2221P] where P=(Fo^2^+2Fc^2^)/3'
_refine_ls_weighting_scheme calc
_refine_ls_wR_factor_gt 0.0643
_refine_ls_wR_factor_ref 0.0689
_reflns_number_gt 12296
_reflns_number_total 14726
_reflns_threshold_expression >2sigma(I)
_cod_data_source_file JSSC-2013-207-178.cif
_cod_data_source_block compound-1
_cod_depositor_comments
;
The following automatic conversions were performed:

data item '_symmetry_cell_setting' value 'Triclinic' was changed to
'triclinic' in accordance with the built-in table derived from the
CIF Core dictionary named 'cif_core.dic' version 2.4.5 last updated
on 2014-11-21.

data item '_exptl_crystal_density_meas' value 'none' was changed to
'?' -- the value is perceived as not measured.

Automatic conversion script
Id: cif_fix_values 8369 2020-08-20 11:38:08Z andrius 
;
_cod_original_sg_symbol_H-M 'P-1   '
_cod_database_code 1562512

loop_
_symmetry_equiv_pos_as_xyz
'x, y, z'
'-x, -y, -z'

loop_
_atom_site_label
_atom_site_type_symbol
_atom_site_fract_x
_atom_site_fract_y
_atom_site_fract_z
_atom_site_U_iso_or_equiv
_atom_site_adp_type
_atom_site_occupancy
_atom_site_symmetry_multiplicity
_atom_site_calc_flag
_atom_site_refinement_flags
_atom_site_disorder_assembly
_atom_site_disorder_group
Ag1 Ag 0.11161(6) 0.28118(6) 0.95311(4) 0.0572(2) Uani 1 1 d . . .
W1 W 0.68888(2) 0.60697(2) 0.860555(14) 0.03053(8) Uani 1 1 d . . .
W2 W 0.76344(2) 0.82577(2) 0.827702(14) 0.02963(8) Uani 1 1 d . . .
W3 W 0.56570(2) 0.41208(2) 0.642971(15) 0.03146(8) Uani 1 1 d . . .
W4 W 0.40842(2) 0.70075(2) 0.613411(14) 0.03060(8) Uani 1 1 d . . .
W5 W 0.32627(2) 0.46425(2) 0.647410(14) 0.02964(8) Uani 1 1 d . . .
W6 W 0.46175(2) 0.42194(2) 0.767775(15) 0.03109(8) Uani 1 1 d . . .
W7 W 0.61846(2) 0.87295(2) 0.698968(15) 0.02991(8) Uani 1 1 d . . .
W8 W 0.43144(3) 0.66586(2) 0.867605(14) 0.03302(8) Uani 1 1 d . . .
W9 W 0.79240(2) 0.59925(2) 0.734529(14) 0.02889(8) Uani 1 1 d . . .
W10 W 0.64608(2) 0.64536(2) 0.605658(14) 0.03015(8) Uani 1 1 d . . .
W11 W 0.29594(2) 0.70852(2) 0.748077(15) 0.03205(8) Uani 1 1 d . . .
W12 W 0.50573(3) 0.88395(2) 0.833969(15) 0.03295(8) Uani 1 1 d . . .
Ag2 Ag 0.03870(5) 0.99932(5) 0.44273(3) 0.04426(17) Uani 1 1 d . . .
Ag3 Ag 0.18199(5) 0.97396(5) 0.35841(3) 0.04566(18) Uani 1 1 d . . .
P1 P 0.54197(13) 0.65092(12) 0.73748(8) 0.0182(4) Uani 1 1 d . . .
O1 O 0.3231(4) 0.7147(4) 0.5593(3) 0.0497(16) Uani 1 1 d . . .
O2 O 0.3617(4) 0.5640(4) 0.6104(2) 0.0342(13) Uani 1 1 d . . .
O3 O 0.2134(4) 0.3956(4) 0.6045(2) 0.0447(15) Uani 1 1 d . . .
O4 O 0.2850(4) 0.5704(4) 0.7041(2) 0.0339(13) Uani 1 1 d . . .
O5 O 0.3421(4) 0.7365(4) 0.6806(2) 0.0372(13) Uani 1 1 d . . .
O6 O 0.4318(4) 0.3253(4) 0.7956(3) 0.0446(15) Uani 1 1 d . . .
O7 O 0.5263(4) 0.3570(4) 0.7032(2) 0.0352(13) Uani 1 1 d . . .
O8 O 0.4136(4) 0.5285(4) 0.8174(2) 0.0342(13) Uani 1 1 d . . .
O9 O 0.4704(4) 0.8095(4) 0.8868(2) 0.0362(13) Uani 1 1 d . . .
O10 O 0.5415(4) 0.8999(4) 0.7621(2) 0.0366(13) Uani 1 1 d . . .
O11 O 0.6429(4) 0.8662(4) 0.8514(2) 0.0364(13) Uani 1 1 d . . .
O12 O 0.5497(4) 0.6972(3) 0.6870(2) 0.0279(12) Uani 1 1 d . . .
O13 O 0.5984(4) 0.3110(4) 0.5967(3) 0.0425(14) Uani 1 1 d . . .
O14 O 0.7491(4) 0.6440(4) 0.6691(2) 0.0345(13) Uani 1 1 d . . .
O15 O 0.9024(4) 0.5630(4) 0.7191(3) 0.0459(15) Uani 1 1 d . . .
O16 O 0.8575(4) 0.9244(4) 0.8667(2) 0.0417(14) Uani 1 1 d . . .
O17 O 0.7217(4) 0.8586(4) 0.7570(2) 0.0332(12) Uani 1 1 d . . .
O18 O 0.5933(4) 0.4874(4) 0.8134(2) 0.0339(13) Uani 1 1 d . . .
O19 O 0.4959(3) 0.5383(3) 0.7109(2) 0.0260(11) Uani 1 1 d . . .
O20 O 0.6917(4) 0.4799(4) 0.6945(2) 0.0366(13) Uani 1 1 d . . .
O21 O 0.7370(5) 0.5734(4) 0.9204(3) 0.0477(16) Uani 1 1 d . . .
O22 O 0.5719(4) 0.6585(4) 0.8833(2) 0.0377(13) Uani 1 1 d . . .
O23 O 0.4748(4) 0.7032(3) 0.7780(2) 0.0296(12) Uani 1 1 d . . .
O24 O 0.6482(4) 0.6637(3) 0.7734(2) 0.0280(12) Uani 1 1 d . . .
O25 O 0.7822(4) 0.5678(4) 0.8076(2) 0.0331(13) Uani 1 1 d . . .
O26 O 0.5895(4) 0.5131(4) 0.6047(2) 0.0356(13) Uani 1 1 d . . .
O27 O 0.5139(4) 0.6593(4) 0.5717(2) 0.0354(13) Uani 1 1 d . . .
O28 O 0.6781(4) 0.7909(4) 0.6378(2) 0.0340(13) Uani 1 1 d . . .
O29 O 0.4225(4) 0.3918(4) 0.6117(2) 0.0364(13) Uani 1 1 d . . .
O30 O 0.8403(4) 0.7363(4) 0.7830(2) 0.0340(13) Uani 1 1 d . . .
O31 O 0.7067(4) 0.6260(4) 0.5466(2) 0.0435(14) Uani 1 1 d . . .
O32 O 0.6620(4) 0.9901(4) 0.6948(3) 0.0461(16) Uani 1 1 d . . .
O33 O 0.4936(4) 0.8336(4) 0.6428(2) 0.0366(13) Uani 1 1 d . . .
O34 O 0.3422(4) 0.3988(4) 0.7076(2) 0.0335(13) Uani 1 1 d . . .
O35 O 0.3081(4) 0.6759(4) 0.8212(2) 0.0388(13) Uani 1 1 d . . .
O36 O 0.3664(4) 0.8427(4) 0.7949(2) 0.0388(14) Uani 1 1 d . . .
O37 O 0.5076(5) 1.0047(4) 0.8761(3) 0.0520(16) Uani 1 1 d . . .
O38 O 0.7603(4) 0.7436(4) 0.8792(2) 0.0336(13) Uani 1 1 d . . .
O39 O 0.3887(5) 0.6536(5) 0.9294(3) 0.0507(16) Uani 1 1 d . . .
O40 O 0.1739(4) 0.7251(4) 0.7384(3) 0.0465(15) Uani 1 1 d . . .
C1 C 0.1364(7) 0.5262(6) 0.9779(4) 0.050(2) Uani 1 1 d . . .
H1 H 0.1913 0.5300 1.0070 0.060 Uiso 1 1 calc R . .
C2 C 0.1258(7) 0.6113(6) 0.9624(4) 0.054(3) Uani 1 1 d . . .
H2 H 0.1726 0.6712 0.9812 0.064 Uiso 1 1 calc R . .
C3 C 0.0473(7) 0.6086(7) 0.9196(5) 0.055(3) Uani 1 1 d . . .
C4 C -0.0204(6) 0.5185(6) 0.8944(4) 0.043(2) Uani 1 1 d . . .
H4 H -0.0757 0.5141 0.8654 0.051 Uiso 1 1 calc R . .
C5 C -0.0079(6) 0.4349(6) 0.9110(4) 0.038(2) Uani 1 1 d . . .
C6 C -0.0806(6) 0.3346(6) 0.8844(4) 0.0364(19) Uani 1 1 d . . .
C7 C -0.1715(6) 0.3253(6) 0.8494(4) 0.041(2) Uani 1 1 d . . .
H7 H -0.1902 0.3826 0.8425 0.050 Uiso 1 1 calc R . .
C8 C -0.2378(7) 0.2322(6) 0.8235(4) 0.053(3) Uani 1 1 d . . .
C9 C -0.2062(7) 0.1515(7) 0.8378(4) 0.055(3) Uani 1 1 d . . .
H9 H -0.2479 0.0878 0.8236 0.066 Uiso 1 1 calc R . .
C10 C -0.1125(7) 0.1665(6) 0.8733(4) 0.049(2) Uani 1 1 d . . .
H10 H -0.0928 0.1109 0.8819 0.058 Uiso 1 1 calc R . .
C11 C -0.3382(8) 0.2214(8) 0.7842(5) 0.087(4) Uani 1 1 d . . .
H11A H -0.3266 0.2266 0.7461 0.130 Uiso 1 1 calc R . .
H11B H -0.3726 0.2739 0.8026 0.130 Uiso 1 1 calc R . .
H11C H -0.3795 0.1568 0.7789 0.130 Uiso 1 1 calc R . .
C12 C 0.0333(10) 0.7004(8) 0.8999(6) 0.104(5) Uani 1 1 d . . .
H12A H 0.0895 0.7551 0.9201 0.156 Uiso 1 1 calc R . .
H12B H -0.0292 0.7201 0.9094 0.156 Uiso 1 1 calc R . .
H12C H 0.0309 0.6837 0.8575 0.156 Uiso 1 1 calc R . .
C13 C 0.3350(10) 0.3852(8) 0.9290(5) 0.071(3) Uani 1 1 d . . .
H13 H 0.2982 0.4321 0.9209 0.085 Uiso 1 1 calc R . .
C14 C 0.4360(9) 0.4019(8) 0.9278(4) 0.059(3) Uani 1 1 d . . .
H14 H 0.4675 0.4591 0.9201 0.071 Uiso 1 1 calc R . .
C15 C 0.4904(7) 0.3324(7) 0.9384(4) 0.049(2) Uani 1 1 d . . .
C16 C 0.4413(7) 0.2513(7) 0.9513(4) 0.047(2) Uani 1 1 d . . .
H16 H 0.4777 0.2039 0.9590 0.057 Uiso 1 1 calc R . .
C17 C 0.3367(6) 0.2385(6) 0.9529(3) 0.0345(19) Uani 1 1 d . . .
C18 C 0.2823(6) 0.1558(6) 0.9696(4) 0.0362(19) Uani 1 1 d . . .
C19 C 0.3255(6) 0.0742(6) 0.9752(4) 0.042(2) Uani 1 1 d . . .
H19 H 0.3914 0.0716 0.9680 0.050 Uiso 1 1 calc R . .
C20 C 0.2725(7) -0.0036(6) 0.9913(4) 0.041(2) Uani 1 1 d . . .
C21 C 0.1768(7) 0.0046(7) 1.0016(4) 0.051(2) Uani 1 1 d . . .
H21 H 0.1387 -0.0450 1.0131 0.062 Uiso 1 1 calc R . .
C22 C 0.1359(8) 0.0859(7) 0.9952(4) 0.057(3) Uani 1 1 d . . .
H22 H 0.0698 0.0885 1.0020 0.068 Uiso 1 1 calc R . .
C23 C 0.6052(8) 0.3451(10) 0.9345(5) 0.084(4) Uani 1 1 d . . .
H23A H 0.6447 0.3876 0.9722 0.126 Uiso 1 1 calc R . .
H23B H 0.6176 0.3754 0.9040 0.126 Uiso 1 1 calc R . .
H23C H 0.6243 0.2801 0.9249 0.126 Uiso 1 1 calc R . .
C24 C 0.3190(9) -0.0931(7) 0.9950(5) 0.073(3) Uani 1 1 d . . .
H24A H 0.2735 -0.1543 0.9707 0.110 Uiso 1 1 calc R . .
H24B H 0.3306 -0.0932 1.0357 0.110 Uiso 1 1 calc R . .
H24C H 0.3827 -0.0887 0.9809 0.110 Uiso 1 1 calc R . .
C25 C 0.0750(6) 1.2326(6) 0.4549(4) 0.044(2) Uani 1 1 d . . .
H25 H 0.1388 1.2341 0.4757 0.053 Uiso 1 1 calc R . .
C26 C 0.0527(6) 1.3210(6) 0.4487(4) 0.045(2) Uani 1 1 d . . .
H26 H 0.1009 1.3807 0.4649 0.054 Uiso 1 1 calc R . .
C27 C -0.0408(6) 1.3215(6) 0.4186(4) 0.039(2) Uani 1 1 d . . .
C28 C -0.1093(6) 1.2302(5) 0.3957(4) 0.037(2) Uani 1 1 d . . .
H28 H -0.1746 1.2278 0.3764 0.045 Uiso 1 1 calc R . .
C29 C -0.0809(6) 1.1434(5) 0.4016(4) 0.0341(19) Uani 1 1 d . . .
C30 C -0.1533(6) 1.0431(5) 0.3727(4) 0.037(2) Uani 1 1 d . . .
C31 C -0.2283(6) 1.0316(6) 0.3253(4) 0.051(3) Uani 1 1 d . . .
H31 H -0.2364 1.0866 0.3121 0.061 Uiso 1 1 calc R . .
C32 C -0.2926(8) 0.9386(7) 0.2968(5) 0.067(3) Uani 1 1 d . . .
C33 C -0.2792(8) 0.8612(7) 0.3203(6) 0.077(4) Uani 1 1 d . . .
H33 H -0.3210 0.7977 0.3038 0.092 Uiso 1 1 calc R . .
C34 C -0.2039(7) 0.8800(6) 0.3679(6) 0.073(4) Uani 1 1 d . . .
H34 H -0.1964 0.8269 0.3831 0.088 Uiso 1 1 calc R . .
C35 C -0.3758(9) 0.9225(8) 0.2439(6) 0.105(6) Uani 1 1 d . . .
H35A H -0.4171 0.9729 0.2537 0.158 Uiso 1 1 calc R . .
H35B H -0.4176 0.8566 0.2343 0.158 Uiso 1 1 calc R . .
H35C H -0.3457 0.9279 0.2102 0.158 Uiso 1 1 calc R . .
C36 C -0.0719(7) 1.4163(6) 0.4122(5) 0.058(3) Uani 1 1 d . . .
H36A H -0.0253 1.4739 0.4397 0.086 Uiso 1 1 calc R . .
H36B H -0.1395 1.4179 0.4206 0.086 Uiso 1 1 calc R . .
H36C H -0.0709 1.4179 0.3721 0.086 Uiso 1 1 calc R . .
C37 C 0.0997(8) 0.7255(7) 0.2912(4) 0.057(3) Uani 1 1 d . . .
H37 H 0.1600 0.7166 0.3111 0.069 Uiso 1 1 calc R . .
C38 C 0.0229(9) 0.6428(7) 0.2650(5) 0.063(3) Uani 1 1 d . . .
H38 H 0.0324 0.5799 0.2673 0.076 Uiso 1 1 calc R . .
C39 C -0.0660(8) 0.6515(7) 0.2360(4) 0.053(2) Uani 1 1 d . . .
C40 C -0.0741(7) 0.7462(6) 0.2318(4) 0.047(2) Uani 1 1 d . . .
H40 H -0.1337 0.7548 0.2110 0.056 Uiso 1 1 calc R . .
C41 C 0.0059(6) 0.8295(6) 0.2584(3) 0.0361(19) Uani 1 1 d . . .
C42 C -0.0008(6) 0.9320(6) 0.2548(4) 0.0339(18) Uani 1 1 d . . .
C43 C -0.0704(7) 0.9450(7) 0.2108(4) 0.047(2) Uani 1 1 d . . .
H43 H -0.1147 0.8895 0.1833 0.056 Uiso 1 1 calc R . .
C44 C -0.0734(7) 1.0427(6) 0.2082(4) 0.042(2) Uani 1 1 d . . .
C45 C -0.0075(6) 1.1228(6) 0.2511(4) 0.041(2) Uani 1 1 d . . .
H45 H -0.0088 1.1889 0.2518 0.050 Uiso 1 1 calc R . .
C46 C 0.0598(6) 1.1027(6) 0.2925(4) 0.039(2) Uani 1 1 d . . .
H46 H 0.1048 1.1569 0.3206 0.046 Uiso 1 1 calc R . .
C47 C -0.1533(8) 0.5607(7) 0.2073(5) 0.077(3) Uani 1 1 d . . .
H47A H -0.1434 0.5079 0.2243 0.116 Uiso 1 1 calc R . .
H47B H -0.1545 0.5366 0.1650 0.116 Uiso 1 1 calc R . .
H47C H -0.2169 0.5805 0.2144 0.116 Uiso 1 1 calc R . .
C48 C -0.1478(9) 1.0611(8) 0.1611(4) 0.084(4) Uani 1 1 d . . .
H48A H -0.1509 1.1316 0.1720 0.126 Uiso 1 1 calc R . .
H48B H -0.2142 1.0222 0.1580 0.126 Uiso 1 1 calc R . .
H48C H -0.1257 1.0412 0.1234 0.126 Uiso 1 1 calc R . .
C49 C 0.1920(6) 0.8575(6) 0.4598(3) 0.0312(18) Uani 1 1 d . . .
C50 C 0.2208(6) 0.7656(5) 0.4570(3) 0.0275(17) Uani 1 1 d . . .
H50 H 0.2891 0.7637 0.4678 0.033 Uiso 1 1 calc R . .
C51 C 0.1482(6) 0.6766(6) 0.4382(3) 0.0345(19) Uani 1 1 d . . .
C52 C 0.0490(6) 0.6838(6) 0.4219(4) 0.046(2) Uani 1 1 d . . .
H52 H -0.0020 0.6261 0.4082 0.055 Uiso 1 1 calc R . .
C53 C 0.0258(6) 0.7771(6) 0.4260(4) 0.047(2) Uani 1 1 d . . .
H53 H -0.0421 0.7804 0.4152 0.056 Uiso 1 1 calc R . .
C54 C 0.1800(7) 0.5773(6) 0.4356(4) 0.049(2) Uani 1 1 d . . .
H54A H 0.1574 0.5542 0.4670 0.074 Uiso 1 1 calc R . .
H54B H 0.2530 0.5863 0.4405 0.074 Uiso 1 1 calc R . .
H54C H 0.1500 0.5282 0.3977 0.074 Uiso 1 1 calc R . .
C55 C 0.2703(5) 0.9520(5) 0.4813(3) 0.0278(17) Uani 1 1 d . . .
C56 C 0.3438(6) 0.9688(6) 0.5309(4) 0.036(2) Uani 1 1 d . . .
H56 H 0.3445 0.9205 0.5506 0.043 Uiso 1 1 calc R . .
C57 C 0.4172(6) 1.0581(6) 0.5519(4) 0.039(2) Uani 1 1 d . . .
C58 C 0.4140(7) 1.1260(6) 0.5208(4) 0.049(2) Uani 1 1 d . . .
H58 H 0.4608 1.1868 0.5334 0.058 Uiso 1 1 calc R . .
C59 C 0.3403(7) 1.1033(6) 0.4702(4) 0.049(3) Uani 1 1 d . . .
H59 H 0.3394 1.1498 0.4492 0.058 Uiso 1 1 calc R . .
C60 C 0.4979(7) 1.0778(7) 0.6060(4) 0.054(3) Uani 1 1 d . . .
H60A H 0.5635 1.0996 0.5972 0.082 Uiso 1 1 calc R . .
H60B H 0.4978 1.0168 0.6165 0.082 Uiso 1 1 calc R . .
H60C H 0.4840 1.1294 0.6386 0.082 Uiso 1 1 calc R . .
N1 N 0.0709(5) 0.4373(5) 0.9528(3) 0.0427(18) Uani 1 1 d . . .
N2 N -0.0493(5) 0.2537(5) 0.8959(3) 0.0427(18) Uani 1 1 d . . .
N3 N 0.2838(6) 0.3058(6) 0.9408(4) 0.052(2) Uani 1 1 d . . .
N4 N 0.1858(5) 0.1606(5) 0.9800(3) 0.0406(17) Uani 1 1 d . . .
N5 N 0.0094(5) 1.1435(4) 0.4324(3) 0.0337(15) Uani 1 1 d . . .
N6 N -0.1392(5) 0.9680(5) 0.3951(4) 0.049(2) Uani 1 1 d . . .
N7 N 0.0918(6) 0.8198(5) 0.2895(3) 0.0452(18) Uani 1 1 d . . .
N8 N 0.0647(5) 1.0093(5) 0.2949(3) 0.0351(16) Uani 1 1 d . . .
N9 N 0.0944(5) 0.8633(4) 0.4446(3) 0.0336(16) Uani 1 1 d . . .
N10 N 0.2689(5) 1.0163(5) 0.4496(3) 0.0359(16) Uani 1 1 d . . .

loop_
_atom_site_aniso_label
_atom_site_aniso_U_11
_atom_site_aniso_U_22
_atom_site_aniso_U_33
_atom_site_aniso_U_23
_atom_site_aniso_U_13
_atom_site_aniso_U_12
Ag1 0.0467(4) 0.0637(5) 0.0729(5) 0.0325(4) 0.0080(4) 0.0270(4)
W1 0.03075(17) 0.03046(16) 0.02980(18) 0.01507(14) -0.00500(14) 0.00177(13)
W2 0.02729(16) 0.02678(16) 0.03032(18) 0.00873(14) -0.00371(14) -0.00072(13)
W3 0.03179(17) 0.02365(15) 0.03516(19) 0.00373(14) 0.00543(15) 0.00493(13)
W4 0.02565(16) 0.03734(18) 0.03086(18) 0.01756(15) -0.00294(14) 0.00548(13)
W5 0.02276(16) 0.02963(16) 0.03177(18) 0.00767(14) -0.00190(14) -0.00008(13)
W6 0.03388(17) 0.02459(15) 0.03522(19) 0.01345(14) 0.00334(15) 0.00114(13)
W7 0.03083(17) 0.02668(16) 0.03577(19) 0.01691(14) 0.00366(14) 0.00419(13)
W8 0.03764(18) 0.03401(17) 0.02752(18) 0.00962(14) 0.00917(15) 0.00425(14)
W9 0.02176(15) 0.02827(16) 0.03568(18) 0.01018(14) -0.00033(14) 0.00613(12)
W10 0.03027(17) 0.03385(17) 0.02835(17) 0.01249(14) 0.00717(14) 0.00519(13)
W11 0.02422(16) 0.03415(17) 0.03863(19) 0.01111(15) 0.00513(14) 0.00914(13)
W12 0.03652(18) 0.02512(16) 0.03493(19) 0.00431(14) 0.00783(15) 0.00769(13)
Ag2 0.0442(4) 0.0361(3) 0.0584(4) 0.0205(3) 0.0078(3) 0.0154(3)
Ag3 0.0396(4) 0.0594(4) 0.0375(4) 0.0245(3) -0.0049(3) -0.0003(3)
P1 0.0173(9) 0.0174(8) 0.0192(9) 0.0060(7) 0.0007(7) 0.0028(7)
O1 0.040(3) 0.066(4) 0.044(4) 0.029(3) -0.013(3) 0.009(3)
O2 0.032(3) 0.035(3) 0.032(3) 0.012(2) -0.003(2) 0.002(2)
O3 0.039(3) 0.041(3) 0.041(3) 0.005(3) -0.001(3) -0.005(3)
O4 0.031(3) 0.030(3) 0.037(3) 0.010(2) -0.001(3) 0.004(2)
O5 0.035(3) 0.037(3) 0.045(3) 0.019(3) 0.007(3) 0.010(2)
O6 0.053(4) 0.032(3) 0.047(4) 0.018(3) 0.003(3) -0.005(3)
O7 0.037(3) 0.030(3) 0.041(3) 0.014(2) 0.005(3) 0.011(2)
O8 0.035(3) 0.032(3) 0.033(3) 0.011(2) 0.003(3) 0.000(2)
O9 0.045(3) 0.029(3) 0.027(3) 0.000(2) 0.007(3) -0.001(2)
O10 0.033(3) 0.035(3) 0.044(3) 0.017(3) 0.002(3) 0.009(2)
O11 0.040(3) 0.039(3) 0.033(3) 0.015(3) 0.006(3) 0.011(3)
O12 0.028(3) 0.026(3) 0.032(3) 0.015(2) -0.001(2) 0.004(2)
O13 0.033(3) 0.033(3) 0.056(4) 0.003(3) 0.013(3) 0.007(2)
O14 0.030(3) 0.034(3) 0.036(3) 0.013(2) 0.001(3) -0.004(2)
O15 0.030(3) 0.048(3) 0.064(4) 0.020(3) 0.009(3) 0.018(3)
O16 0.040(3) 0.034(3) 0.040(3) 0.007(3) -0.006(3) -0.006(3)
O17 0.031(3) 0.035(3) 0.039(3) 0.018(3) 0.007(3) 0.007(2)
O18 0.034(3) 0.030(3) 0.037(3) 0.012(2) 0.001(3) 0.006(2)
O19 0.027(3) 0.020(2) 0.029(3) 0.007(2) 0.000(2) 0.003(2)
O20 0.035(3) 0.029(3) 0.043(3) 0.013(3) -0.006(3) 0.007(2)
O21 0.054(4) 0.047(3) 0.045(4) 0.027(3) -0.002(3) 0.004(3)
O22 0.041(3) 0.037(3) 0.033(3) 0.008(2) 0.006(3) 0.004(2)
O23 0.030(3) 0.027(3) 0.034(3) 0.011(2) 0.006(2) 0.007(2)
O24 0.025(3) 0.026(3) 0.032(3) 0.010(2) -0.003(2) 0.005(2)
O25 0.030(3) 0.028(3) 0.038(3) 0.012(2) -0.002(2) 0.002(2)
O26 0.038(3) 0.032(3) 0.032(3) 0.007(2) 0.002(3) 0.002(2)
O27 0.034(3) 0.042(3) 0.030(3) 0.013(3) 0.006(2) 0.003(2)
O28 0.033(3) 0.029(3) 0.039(3) 0.013(2) 0.005(3) 0.002(2)
O29 0.040(3) 0.034(3) 0.028(3) 0.003(2) -0.001(3) 0.004(2)
O30 0.029(3) 0.028(3) 0.037(3) 0.007(2) -0.005(2) -0.002(2)
O31 0.039(3) 0.057(4) 0.033(3) 0.011(3) 0.011(3) 0.004(3)
O32 0.056(4) 0.032(3) 0.050(4) 0.023(3) -0.003(3) -0.001(3)
O33 0.036(3) 0.032(3) 0.043(3) 0.016(3) -0.002(3) 0.007(2)
O34 0.026(3) 0.034(3) 0.041(3) 0.014(2) 0.003(2) 0.002(2)
O35 0.028(3) 0.045(3) 0.044(3) 0.015(3) 0.008(3) 0.005(2)
O36 0.036(3) 0.031(3) 0.049(4) 0.015(3) 0.000(3) 0.005(2)
O37 0.068(4) 0.032(3) 0.050(4) 0.000(3) 0.017(3) 0.012(3)
O38 0.038(3) 0.033(3) 0.022(3) 0.007(2) -0.006(2) -0.003(2)
O39 0.054(4) 0.064(4) 0.038(3) 0.017(3) 0.023(3) 0.011(3)
O40 0.030(3) 0.051(4) 0.058(4) 0.014(3) 0.009(3) 0.013(3)
C1 0.038(5) 0.046(5) 0.061(6) 0.017(5) -0.008(5) 0.006(4)
C2 0.036(5) 0.038(5) 0.070(7) 0.003(5) -0.008(5) 0.000(4)
C3 0.041(5) 0.047(5) 0.069(7) 0.019(5) -0.010(5) 0.000(4)
C4 0.031(4) 0.040(5) 0.056(6) 0.022(4) -0.006(4) 0.004(4)
C5 0.029(4) 0.047(5) 0.037(5) 0.011(4) 0.004(4) 0.010(4)
C6 0.040(5) 0.030(4) 0.038(5) 0.007(4) 0.008(4) 0.010(4)
C7 0.042(5) 0.030(4) 0.047(5) 0.005(4) 0.005(4) 0.009(4)
C8 0.041(5) 0.037(5) 0.068(7) 0.000(5) 0.003(5) 0.006(4)
C9 0.052(6) 0.037(5) 0.065(7) 0.002(5) 0.013(5) 0.002(4)
C10 0.052(6) 0.039(5) 0.057(6) 0.019(5) 0.010(5) 0.007(4)
C11 0.052(7) 0.064(7) 0.104(10) -0.012(7) -0.035(7) 0.006(5)
C12 0.100(10) 0.047(6) 0.152(13) 0.047(8) -0.050(9) -0.001(6)
C13 0.104(10) 0.055(6) 0.066(7) 0.026(6) 0.035(7) 0.023(6)
C14 0.074(7) 0.064(7) 0.039(6) 0.019(5) 0.020(5) -0.001(6)
C15 0.046(5) 0.068(6) 0.031(5) 0.017(5) 0.009(4) -0.001(5)
C16 0.038(5) 0.062(6) 0.043(5) 0.018(5) 0.006(4) 0.009(4)
C17 0.040(5) 0.036(4) 0.024(4) 0.006(4) 0.002(4) 0.005(4)
C18 0.033(4) 0.041(5) 0.034(5) 0.010(4) 0.007(4) 0.008(4)
C19 0.030(4) 0.049(5) 0.047(5) 0.015(4) 0.001(4) 0.015(4)
C20 0.046(5) 0.036(5) 0.037(5) 0.009(4) -0.005(4) 0.009(4)
C21 0.059(6) 0.043(5) 0.051(6) 0.016(4) 0.012(5) 0.004(5)
C22 0.049(6) 0.052(6) 0.072(7) 0.023(5) 0.013(5) 0.010(5)
C23 0.050(7) 0.127(11) 0.083(8) 0.055(8) 0.016(6) -0.006(7)
C24 0.082(8) 0.054(6) 0.091(8) 0.033(6) 0.008(7) 0.022(6)
C25 0.032(5) 0.042(5) 0.058(6) 0.016(4) 0.002(4) 0.007(4)
C26 0.037(5) 0.029(4) 0.063(6) 0.008(4) 0.006(5) 0.001(4)
C27 0.035(5) 0.035(4) 0.049(5) 0.017(4) 0.009(4) 0.007(4)
C28 0.024(4) 0.031(4) 0.059(6) 0.018(4) 0.008(4) 0.007(3)
C29 0.022(4) 0.027(4) 0.054(5) 0.012(4) 0.010(4) 0.004(3)
C30 0.025(4) 0.022(4) 0.060(6) 0.007(4) 0.009(4) 0.003(3)
C31 0.039(5) 0.032(5) 0.068(7) 0.008(4) -0.011(5) -0.002(4)
C32 0.047(6) 0.049(6) 0.092(8) 0.020(6) -0.019(6) 0.000(5)
C33 0.050(6) 0.036(5) 0.126(10) 0.026(6) -0.031(7) -0.011(5)
C34 0.046(6) 0.026(5) 0.146(11) 0.037(6) -0.006(7) 0.003(4)
C35 0.099(10) 0.044(6) 0.141(12) 0.026(7) -0.060(9) -0.010(6)
C36 0.045(5) 0.027(4) 0.086(7) 0.009(5) -0.016(5) 0.001(4)
C37 0.074(7) 0.048(6) 0.057(6) 0.020(5) 0.011(6) 0.027(5)
C38 0.092(9) 0.038(5) 0.064(7) 0.020(5) 0.025(7) 0.013(6)
C39 0.060(6) 0.045(5) 0.055(6) 0.009(5) 0.030(5) 0.009(5)
C40 0.044(5) 0.040(5) 0.049(6) 0.003(4) 0.011(5) 0.004(4)
C41 0.037(5) 0.039(5) 0.032(5) 0.010(4) 0.008(4) 0.010(4)
C42 0.027(4) 0.038(4) 0.043(5) 0.015(4) 0.013(4) 0.014(4)
C43 0.041(5) 0.048(5) 0.037(5) -0.004(4) -0.009(4) 0.008(4)
C44 0.044(5) 0.049(5) 0.035(5) 0.014(4) 0.004(4) 0.018(4)
C45 0.045(5) 0.044(5) 0.042(5) 0.019(4) 0.012(4) 0.014(4)
C46 0.034(4) 0.027(4) 0.051(5) 0.014(4) -0.003(4) 0.001(3)
C47 0.078(8) 0.050(6) 0.097(9) 0.008(6) 0.040(7) -0.001(6)
C48 0.117(10) 0.069(7) 0.048(6) -0.002(6) -0.035(7) 0.044(7)
C49 0.031(4) 0.035(4) 0.029(4) 0.014(4) 0.003(4) 0.007(3)
C50 0.026(4) 0.033(4) 0.030(4) 0.016(3) 0.006(3) 0.010(3)
C51 0.039(5) 0.034(4) 0.034(5) 0.017(4) 0.009(4) 0.004(4)
C52 0.035(5) 0.031(4) 0.063(6) 0.014(4) -0.001(5) -0.006(4)
C53 0.025(4) 0.047(5) 0.068(6) 0.027(5) -0.002(4) 0.004(4)
C54 0.049(5) 0.038(5) 0.062(6) 0.016(4) 0.015(5) 0.005(4)
C55 0.024(4) 0.033(4) 0.030(4) 0.016(3) 0.005(3) 0.005(3)
C56 0.033(4) 0.032(4) 0.043(5) 0.020(4) -0.002(4) 0.002(3)
C57 0.033(4) 0.041(5) 0.034(5) 0.012(4) -0.010(4) -0.003(4)
C58 0.043(5) 0.041(5) 0.054(6) 0.019(5) -0.009(5) -0.005(4)
C59 0.060(6) 0.041(5) 0.040(5) 0.027(4) -0.014(5) -0.014(4)
C60 0.047(6) 0.049(5) 0.054(6) 0.017(5) -0.023(5) -0.007(4)
N1 0.032(4) 0.042(4) 0.048(4) 0.015(4) -0.007(3) 0.002(3)
N2 0.039(4) 0.040(4) 0.045(4) 0.014(3) -0.001(4) -0.001(3)
N3 0.041(4) 0.054(5) 0.072(6) 0.033(4) 0.013(4) 0.013(4)
N4 0.038(4) 0.037(4) 0.045(4) 0.012(3) 0.005(3) 0.006(3)
N5 0.027(3) 0.028(3) 0.048(4) 0.012(3) 0.008(3) 0.006(3)
N6 0.034(4) 0.028(4) 0.079(6) 0.016(4) -0.006(4) 0.002(3)
N7 0.058(5) 0.041(4) 0.039(4) 0.013(3) 0.008(4) 0.018(4)
N8 0.031(4) 0.041(4) 0.031(4) 0.013(3) -0.001(3) 0.004(3)
N9 0.031(4) 0.026(3) 0.044(4) 0.016(3) -0.004(3) 0.004(3)
N10 0.041(4) 0.035(4) 0.034(4) 0.020(3) 0.000(3) 0.001(3)

loop_
_atom_type_symbol
_atom_type_description
_atom_type_scat_dispersion_real
_atom_type_scat_dispersion_imag
_atom_type_scat_source
C C 0.0033 0.0016 'International Tables Vol C Tables 4.2.6.8 and 6.1.1.4'
N N 0.0061 0.0033 'International Tables Vol C Tables 4.2.6.8 and 6.1.1.4'
O O 0.0106 0.0060 'International Tables Vol C Tables 4.2.6.8 and 6.1.1.4'
W W -0.8490 6.8722 'International Tables Vol C Tables 4.2.6.8 and 6.1.1.4'
P P 0.1023 0.0942 'International Tables Vol C Tables 4.2.6.8 and 6.1.1.4'
Ag Ag -0.8971 1.1015 'International Tables Vol C Tables 4.2.6.8 and 6.1.1.4'
H H 0.0000 0.0000 'International Tables Vol C Tables 4.2.6.8 and 6.1.1.4'

loop_
_geom_angle_atom_site_label_1
_geom_angle_atom_site_label_2
_geom_angle_atom_site_label_3
_geom_angle
_geom_angle_site_symmetry_1
_geom_angle_site_symmetry_3
N4 Ag1 N2 125.7(2) . .
N4 Ag1 N1 161.9(2) . .
N2 Ag1 N1 71.0(2) . .
N4 Ag1 N3 71.5(2) . .
N2 Ag1 N3 138.3(3) . .
N1 Ag1 N3 101.1(2) . .
O21 W1 O22 103.4(3) . .
O21 W1 O18 102.4(2) . .
O22 W1 O18 85.2(2) . .
O21 W1 O38 102.5(2) . .
O22 W1 O38 88.5(2) . .
O18 W1 O38 155.1(2) . .
O21 W1 O25 101.3(3) . .
O22 W1 O25 155.2(2) . .
O18 W1 O25 88.2(2) . .
O38 W1 O25 87.5(2) . .
O21 W1 O24 170.8(2) . .
O22 W1 O24 83.9(2) . .
O18 W1 O24 83.42(18) . .
O38 W1 O24 71.95(17) . .
O25 W1 O24 71.54(18) . .
O16 W2 O11 104.3(3) . .
O16 W2 O17 102.9(2) . .
O11 W2 O17 85.5(2) . .
O16 W2 O38 102.1(2) . .
O11 W2 O38 88.9(2) . .
O17 W2 O38 155.0(2) . .
O16 W2 O30 100.6(3) . .
O11 W2 O30 155.1(2) . .
O17 W2 O30 88.0(2) . .
O38 W2 O30 86.8(2) . .
O16 W2 O24 170.0(2) . .
O11 W2 O24 83.8(2) . .
O17 W2 O24 83.22(18) . .
O38 W2 O24 71.95(17) . .
O30 W2 O24 71.50(18) . .
O13 W3 O20 102.5(2) . .
O13 W3 O26 103.3(3) . .
O20 W3 O26 85.5(2) . .
O13 W3 O7 100.4(2) . .
O20 W3 O7 89.5(2) . .
O26 W3 O7 156.3(2) . .
O13 W3 O29 101.3(2) . .
O20 W3 O29 156.1(2) . .
O26 W3 O29 88.4(2) . .
O7 W3 O29 86.9(2) . .
O13 W3 O19 170.8(2) . .
O20 W3 O19 83.8(2) . .
O26 W3 O19 83.8(2) . .
O7 W3 O19 72.70(19) . .
O29 W3 O19 72.61(18) . .
O1 W4 O27 102.3(3) . .
O1 W4 O5 101.3(3) . .
O27 W4 O5 156.4(2) . .
O1 W4 O2 102.3(2) . .
O27 W4 O2 89.6(2) . .
O5 W4 O2 85.6(2) . .
O1 W4 O33 101.1(2) . .
O27 W4 O33 86.6(2) . .
O5 W4 O33 88.7(2) . .
O2 W4 O33 156.6(2) . .
O1 W4 O12 171.5(2) . .
O27 W4 O12 72.68(19) . .
O5 W4 O12 83.8(2) . .
O2 W4 O12 84.78(17) . .
O33 W4 O12 72.00(17) . .
O3 W5 O2 103.4(2) . .
O3 W5 O29 102.4(3) . .
O2 W5 O29 89.7(2) . .
O3 W5 O4 102.8(3) . .
O2 W5 O4 84.5(2) . .
O29 W5 O4 154.8(2) . .
O3 W5 O34 101.2(2) . .
O2 W5 O34 155.3(2) . .
O29 W5 O34 87.0(2) . .
O4 W5 O34 88.2(2) . .
O3 W5 O19 171.0(2) . .
O2 W5 O19 83.82(18) . .
O29 W5 O19 71.90(18) . .
O4 W5 O19 83.13(18) . .
O34 W5 O19 71.86(17) . .
O6 W6 O8 103.6(3) . .
O6 W6 O18 102.4(2) . .
O8 W6 O18 86.0(2) . .
O6 W6 O7 100.2(3) . .
O8 W6 O7 156.2(2) . .
O18 W6 O7 88.9(2) . .
O6 W6 O34 101.0(2) . .
O8 W6 O34 89.3(2) . .
O18 W6 O34 156.6(2) . .
O7 W6 O34 86.3(2) . .
O6 W6 O19 170.0(2) . .
O8 W6 O19 84.15(19) . .
O18 W6 O19 84.26(18) . .
O7 W6 O19 72.19(18) . .
O34 W6 O19 72.49(18) . .
O32 W7 O17 102.7(2) . .
O32 W7 O33 101.0(2) . .
O17 W7 O33 156.2(2) . .
O32 W7 O10 103.0(3) . .
O17 W7 O10 85.4(2) . .
O33 W7 O10 88.8(2) . .
O32 W7 O28 100.8(3) . .
O17 W7 O28 88.5(2) . .
O33 W7 O28 87.5(2) . .
O10 W7 O28 156.1(2) . .
O32 W7 O12 170.5(2) . .
O17 W7 O12 84.15(18) . .
O33 W7 O12 72.27(18) . .
O10 W7 O12 83.83(19) . .
O28 W7 O12 72.61(19) . .
O39 W8 O22 103.5(3) . .
O39 W8 O9 102.2(3) . .
O22 W8 O9 89.1(2) . .
O39 W8 O35 100.6(3) . .
O22 W8 O35 155.8(2) . .
O9 W8 O35 87.1(2) . .
O39 W8 O8 103.2(3) . .
O22 W8 O8 85.2(2) . .
O9 W8 O8 154.5(2) . .
O35 W8 O8 88.1(2) . .
O39 W8 O23 170.7(2) . .
O22 W8 O23 83.97(19) . .
O9 W8 O23 72.01(19) . .
O35 W8 O23 72.1(2) . .
O8 W8 O23 82.71(19) . .
O15 W9 O14 102.5(3) . .
O15 W9 O30 101.5(3) . .
O14 W9 O30 89.7(2) . .
O15 W9 O20 103.2(3) . .
O14 W9 O20 85.6(2) . .
O30 W9 O20 155.2(2) . .
O15 W9 O25 101.7(2) . .
O14 W9 O25 155.8(2) . .
O30 W9 O25 86.8(2) . .
O20 W9 O25 87.6(2) . .
O15 W9 O24 170.8(2) . .
O14 W9 O24 84.4(2) . .
O30 W9 O24 72.11(19) . .
O20 W9 O24 83.2(2) . .
O25 W9 O24 71.68(19) . .
O31 W10 O26 104.0(3) . .
O31 W10 O27 102.3(2) . .
O26 W10 O27 89.5(2) . .
O31 W10 O14 102.7(2) . .
O26 W10 O14 85.7(2) . .
O27 W10 O14 154.9(2) . .
O31 W10 O28 101.1(2) . .
O26 W10 O28 154.8(2) . .
O27 W10 O28 87.0(2) . .
O14 W10 O28 87.0(2) . .
O31 W10 O12 170.6(2) . .
O26 W10 O12 83.5(2) . .
O27 W10 O12 71.61(19) . .
O14 W10 O12 83.4(2) . .
O28 W10 O12 71.74(19) . .
O40 W11 O4 102.9(2) . .
O40 W11 O5 102.1(3) . .
O4 W11 O5 85.5(2) . .
O40 W11 O35 101.9(3) . .
O4 W11 O35 90.4(2) . .
O5 W11 O35 155.9(2) . .
O40 W11 O36 101.3(2) . .
O4 W11 O36 155.7(2) . .
O5 W11 O36 87.4(2) . .
O35 W11 O36 86.7(2) . .
O40 W11 O23 170.9(2) . .
O4 W11 O23 84.49(19) . .
O5 W11 O23 83.55(19) . .
O35 W11 O23 72.46(19) . .
O36 W11 O23 71.58(19) . .
O37 W12 O10 103.0(3) . .
O37 W12 O36 101.1(3) . .
O10 W12 O36 88.8(2) . .
O37 W12 O11 104.2(3) . .
O10 W12 O11 85.0(2) . .
O36 W12 O11 154.7(2) . .
O37 W12 O9 101.8(3) . .
O10 W12 O9 155.1(2) . .
O36 W12 O9 87.1(2) . .
O11 W12 O9 88.3(2) . .
O37 W12 O23 170.3(2) . .
O10 W12 O23 83.47(19) . .
O36 W12 O23 71.50(19) . .
O11 W12 O23 83.44(19) . .
O9 W12 O23 71.98(18) . .
N9 Ag2 N5 168.2(2) . .
N9 Ag2 N6 113.8(2) . .
N5 Ag2 N6 73.6(2) . .
N9 Ag2 Ag3 74.29(18) . .
N5 Ag2 Ag3 94.44(18) . .
N6 Ag2 Ag3 114.0(2) . .
N9 Ag2 Ag2 87.99(18) . 2_576
N5 Ag2 Ag2 101.88(18) . 2_576
N6 Ag2 Ag2 87.0(2) . 2_576
Ag3 Ag2 Ag2 156.55(4) . 2_576
N10 Ag3 N8 147.1(2) . .
N10 Ag3 N7 133.7(2) . .
N8 Ag3 N7 72.1(2) . .
N10 Ag3 Ag2 71.30(18) . .
N8 Ag3 Ag2 87.09(18) . .
N7 Ag3 Ag2 97.84(19) . .
O23 P1 O12 109.5(3) . .
O23 P1 O24 109.7(3) . .
O12 P1 O24 109.6(3) . .
O23 P1 O19 109.8(3) . .
O12 P1 O19 109.2(3) . .
O24 P1 O19 109.0(3) . .
W5 O2 W4 151.8(3) . .
W11 O4 W5 152.4(3) . .
W4 O5 W11 150.4(3) . .
W3 O7 W6 125.8(3) . .
W6 O8 W8 151.8(3) . .
W12 O9 W8 127.2(3) . .
W12 O10 W7 151.9(3) . .
W2 O11 W12 152.0(3) . .
P1 O12 W4 126.0(3) . .
P1 O12 W7 125.8(3) . .
W4 O12 W7 89.44(14) . .
P1 O12 W10 125.7(3) . .
W4 O12 W10 88.69(15) . .
W7 O12 W10 89.24(16) . .
W9 O14 W10 151.2(3) . .
W7 O17 W2 151.3(3) . .
W6 O18 W1 151.0(3) . .
P1 O19 W3 126.5(3) . .
P1 O19 W6 125.4(3) . .
W3 O19 W6 89.28(14) . .
P1 O19 W5 126.0(3) . .
W3 O19 W5 88.65(14) . .
W6 O19 W5 89.01(14) . .
W3 O20 W9 151.5(3) . .
W8 O22 W1 151.8(3) . .
P1 O23 W11 125.8(3) . .
P1 O23 W8 126.2(3) . .
W11 O23 W8 88.77(17) . .
P1 O23 W12 126.1(3) . .
W11 O23 W12 89.26(16) . .
W8 O23 W12 88.67(16) . .
P1 O24 W9 126.1(3) . .
P1 O24 W1 126.2(3) . .
W9 O24 W1 89.46(15) . .
P1 O24 W2 125.6(3) . .
W9 O24 W2 88.96(15) . .
W1 O24 W2 88.65(15) . .
W1 O25 W9 127.1(3) . .
W10 O26 W3 151.8(3) . .
W4 O27 W10 127.0(3) . .
W7 O28 W10 126.2(3) . .
W5 O29 W3 126.8(3) . .
W9 O30 W2 127.4(3) . .
W7 O33 W4 126.2(3) . .
W5 O34 W6 126.6(2) . .
W11 O35 W8 126.6(3) . .
W12 O36 W11 127.5(3) . .
W2 O38 W1 127.4(2) . .
N1 C1 C2 122.9(8) . .
N1 C1 H1 118.5 . .
C2 C1 H1 118.5 . .
C3 C2 C1 120.4(8) . .
C3 C2 H2 119.8 . .
C1 C2 H2 119.8 . .
C2 C3 C4 116.9(8) . .
C2 C3 C12 122.5(8) . .
C4 C3 C12 120.6(8) . .
C5 C4 C3 121.3(8) . .
C5 C4 H4 119.3 . .
C3 C4 H4 119.3 . .
N1 C5 C4 121.7(7) . .
N1 C5 C6 115.5(7) . .
C4 C5 C6 122.9(7) . .
N2 C6 C7 121.6(7) . .
N2 C6 C5 116.7(7) . .
C7 C6 C5 121.7(7) . .
C6 C7 C8 121.9(8) . .
C6 C7 H7 119.1 . .
C8 C7 H7 119.1 . .
C9 C8 C7 115.5(8) . .
C9 C8 C11 122.4(8) . .
C7 C8 C11 122.1(8) . .
C10 C9 C8 119.4(8) . .
C10 C9 H9 120.3 . .
C8 C9 H9 120.3 . .
N2 C10 C9 124.6(8) . .
N2 C10 H10 117.7 . .
C9 C10 H10 117.7 . .
C8 C11 H11A 109.5 . .
C8 C11 H11B 109.5 . .
H11A C11 H11B 109.5 . .
C8 C11 H11C 109.5 . .
H11A C11 H11C 109.5 . .
H11B C11 H11C 109.5 . .
C3 C12 H12A 109.5 . .
C3 C12 H12B 109.5 . .
H12A C12 H12B 109.5 . .
C3 C12 H12C 109.5 . .
H12A C12 H12C 109.5 . .
H12B C12 H12C 109.5 . .
N3 C13 C14 125.0(11) . .
N3 C13 H13 117.5 . .
C14 C13 H13 117.5 . .
C13 C14 C15 118.0(10) . .
C13 C14 H14 121.0 . .
C15 C14 H14 121.0 . .
C16 C15 C14 118.8(9) . .
C16 C15 C23 121.2(9) . .
C14 C15 C23 120.1(9) . .
C15 C16 C17 120.9(9) . .
C15 C16 H16 119.5 . .
C17 C16 H16 119.5 . .
N3 C17 C16 119.6(8) . .
N3 C17 C18 117.6(8) . .
C16 C17 C18 122.7(7) . .
N4 C18 C19 120.0(7) . .
N4 C18 C17 117.5(7) . .
C19 C18 C17 122.5(8) . .
C20 C19 C18 121.6(8) . .
C20 C19 H19 119.2 . .
C18 C19 H19 119.2 . .
C21 C20 C19 116.5(8) . .
C21 C20 C24 122.7(9) . .
C19 C20 C24 120.8(9) . .
C20 C21 C22 120.5(9) . .
C20 C21 H21 119.7 . .
C22 C21 H21 119.7 . .
N4 C22 C21 123.5(10) . .
N4 C22 H22 118.2 . .
C21 C22 H22 118.2 . .
C15 C23 H23A 109.5 . .
C15 C23 H23B 109.5 . .
H23A C23 H23B 109.5 . .
C15 C23 H23C 109.5 . .
H23A C23 H23C 109.5 . .
H23B C23 H23C 109.5 . .
C20 C24 H24A 109.5 . .
C20 C24 H24B 109.5 . .
H24A C24 H24B 109.5 . .
C20 C24 H24C 109.5 . .
H24A C24 H24C 109.5 . .
H24B C24 H24C 109.5 . .
N5 C25 C26 123.4(8) . .
N5 C25 H25 118.3 . .
C26 C25 H25 118.3 . .
C25 C26 C27 119.7(7) . .
C25 C26 H26 120.1 . .
C27 C26 H26 120.1 . .
C26 C27 C28 117.3(7) . .
C26 C27 C36 122.6(7) . .
C28 C27 C36 120.0(7) . .
C29 C28 C27 120.0(7) . .
C29 C28 H28 120.0 . .
C27 C28 H28 120.0 . .
N5 C29 C28 122.5(7) . .
N5 C29 C30 117.8(6) . .
C28 C29 C30 119.7(7) . .
N6 C30 C31 122.8(7) . .
N6 C30 C29 117.1(7) . .
C31 C30 C29 120.1(7) . .
C30 C31 C32 120.7(8) . .
C30 C31 H31 119.7 . .
C32 C31 H31 119.7 . .
C33 C32 C31 116.7(9) . .
C33 C32 C35 121.0(8) . .
C31 C32 C35 122.3(9) . .
C34 C33 C32 118.5(8) . .
C34 C33 H33 120.7 . .
C32 C33 H33 120.7 . .
N6 C34 C33 125.9(9) . .
N6 C34 H34 117.0 . .
C33 C34 H34 117.0 . .
C32 C35 H35A 109.5 . .
C32 C35 H35B 109.5 . .
H35A C35 H35B 109.5 . .
C32 C35 H35C 109.5 . .
H35A C35 H35C 109.5 . .
H35B C35 H35C 109.5 . .
C27 C36 H36A 109.5 . .
C27 C36 H36B 109.5 . .
H36A C36 H36B 109.5 . .
C27 C36 H36C 109.5 . .
H36A C36 H36C 109.5 . .
H36B C36 H36C 109.5 . .
N7 C37 C38 123.0(9) . .
N7 C37 H37 118.5 . .
C38 C37 H37 118.5 . .
C39 C38 C37 120.9(9) . .
C39 C38 H38 119.5 . .
C37 C38 H38 119.5 . .
C38 C39 C40 116.9(9) . .
C38 C39 C47 121.8(9) . .
C40 C39 C47 121.3(10) . .
C39 C40 C41 121.3(9) . .
C39 C40 H40 119.4 . .
C41 C40 H40 119.4 . .
N7 C41 C40 120.6(8) . .
N7 C41 C42 117.0(7) . .
C40 C41 C42 122.4(7) . .
N8 C42 C43 122.4(7) . .
N8 C42 C41 116.8(7) . .
C43 C42 C41 120.8(7) . .
C42 C43 C44 119.2(7) . .
C42 C43 H43 120.4 . .
C44 C43 H43 120.4 . .
C45 C44 C43 118.0(7) . .
C45 C44 C48 120.6(8) . .
C43 C44 C48 121.4(8) . .
C46 C45 C44 118.7(8) . .
C46 C45 H45 120.6 . .
C44 C45 H45 120.6 . .
N8 C46 C45 123.9(7) . .
N8 C46 H46 118.1 . .
C45 C46 H46 118.1 . .
C39 C47 H47A 109.5 . .
C39 C47 H47B 109.5 . .
H47A C47 H47B 109.5 . .
C39 C47 H47C 109.5 . .
H47A C47 H47C 109.5 . .
H47B C47 H47C 109.5 . .
C44 C48 H48A 109.5 . .
C44 C48 H48B 109.5 . .
H48A C48 H48B 109.5 . .
C44 C48 H48C 109.5 . .
H48A C48 H48C 109.5 . .
H48B C48 H48C 109.5 . .
N9 C49 C50 121.5(7) . .
N9 C49 C55 118.8(6) . .
C50 C49 C55 119.7(7) . .
C49 C50 C51 120.5(7) . .
C49 C50 H50 119.7 . .
C51 C50 H50 119.7 . .
C52 C51 C50 117.2(7) . .
C52 C51 C54 122.6(7) . .
C50 C51 C54 120.2(7) . .
C51 C52 C53 119.3(7) . .
C51 C52 H52 120.4 . .
C53 C52 H52 120.4 . .
N9 C53 C52 124.2(8) . .
N9 C53 H53 117.9 . .
C52 C53 H53 117.9 . .
C51 C54 H54A 109.5 . .
C51 C54 H54B 109.5 . .
H54A C54 H54B 109.5 . .
C51 C54 H54C 109.5 . .
H54A C54 H54C 109.5 . .
H54B C54 H54C 109.5 . .
N10 C55 C56 122.2(6) . .
N10 C55 C49 117.7(6) . .
C56 C55 C49 120.0(6) . .
C55 C56 C57 120.4(7) . .
C55 C56 H56 119.8 . .
C57 C56 H56 119.8 . .
C58 C57 C56 117.5(7) . .
C58 C57 C60 121.2(7) . .
C56 C57 C60 121.2(7) . .
C57 C58 C59 119.2(7) . .
C57 C58 H58 120.4 . .
C59 C58 H58 120.4 . .
N10 C59 C58 123.3(7) . .
N10 C59 H59 118.3 . .
C58 C59 H59 118.3 . .
C57 C60 H60A 109.5 . .
C57 C60 H60B 109.5 . .
H60A C60 H60B 109.5 . .
C57 C60 H60C 109.5 . .
H60A C60 H60C 109.5 . .
H60B C60 H60C 109.5 . .
C5 N1 C1 116.8(7) . .
C5 N1 Ag1 116.5(5) . .
C1 N1 Ag1 123.6(5) . .
C10 N2 C6 117.0(7) . .
C10 N2 Ag1 125.7(6) . .
C6 N2 Ag1 117.3(5) . .
C17 N3 C13 117.7(9) . .
C17 N3 Ag1 115.6(6) . .
C13 N3 Ag1 126.4(7) . .
C22 N4 C18 117.9(7) . .
C22 N4 Ag1 124.1(6) . .
C18 N4 Ag1 116.9(5) . .
C29 N5 C25 116.9(6) . .
C29 N5 Ag2 117.8(5) . .
C25 N5 Ag2 125.3(5) . .
C30 N6 C34 115.4(7) . .
C30 N6 Ag2 108.5(5) . .
C34 N6 Ag2 129.3(6) . .
C41 N7 C37 117.2(8) . .
C41 N7 Ag3 112.8(5) . .
C37 N7 Ag3 126.7(6) . .
C42 N8 C46 117.7(6) . .
C42 N8 Ag3 117.9(5) . .
C46 N8 Ag3 124.3(5) . .
C53 N9 C49 117.3(6) . .
C53 N9 Ag2 116.8(5) . .
C49 N9 Ag2 125.8(5) . .
C55 N10 C59 117.1(6) . .
C55 N10 Ag3 122.7(5) . .
C59 N10 Ag3 118.8(5) . .

loop_
_geom_bond_atom_site_label_1
_geom_bond_atom_site_label_2
_geom_bond_distance
_geom_bond_site_symmetry_2
Ag1 N4 2.291(7) .
Ag1 N2 2.323(7) .
Ag1 N1 2.344(7) .
Ag1 N3 2.364(8) .
W1 O21 1.704(5) .
W1 O22 1.908(6) .
W1 O18 1.913(5) .
W1 O38 1.919(5) .
W1 O25 1.919(6) .
W1 O24 2.452(5) .
W2 O16 1.685(5) .
W2 O11 1.899(6) .
W2 O17 1.905(5) .
W2 O38 1.909(5) .
W2 O30 1.922(5) .
W2 O24 2.458(4) .
W3 O13 1.687(5) .
W3 O20 1.902(5) .
W3 O26 1.905(5) .
W3 O7 1.907(5) .
W3 O29 1.925(5) .
W3 O19 2.427(5) .
W4 O1 1.687(5) .
W4 O27 1.904(6) .
W4 O5 1.909(6) .
W4 O2 1.913(5) .
W4 O33 1.928(5) .
W4 O12 2.431(4) .
W5 O3 1.701(5) .
W5 O2 1.895(5) .
W5 O29 1.903(6) .
W5 O4 1.910(5) .
W5 O34 1.917(5) .
W5 O19 2.470(4) .
W6 O6 1.694(5) .
W6 O8 1.881(5) .
W6 O18 1.904(5) .
W6 O7 1.930(6) .
W6 O34 1.932(5) .
W6 O19 2.434(4) .
W7 O32 1.702(5) .
W7 O17 1.904(5) .
W7 O33 1.909(5) .
W7 O10 1.913(6) .
W7 O28 1.926(5) .
W7 O12 2.432(4) .
W8 O39 1.689(6) .
W8 O22 1.906(5) .
W8 O9 1.916(5) .
W8 O35 1.919(5) .
W8 O8 1.922(5) .
W8 O23 2.453(5) .
W9 O15 1.688(6) .
W9 O14 1.893(5) .
W9 O30 1.908(5) .
W9 O20 1.911(5) .
W9 O25 1.926(5) .
W9 O24 2.441(5) .
W10 O31 1.689(6) .
W10 O26 1.898(5) .
W10 O27 1.921(5) .
W10 O14 1.921(5) .
W10 O28 1.931(5) .
W10 O12 2.465(5) .
W11 O40 1.691(5) .
W11 O4 1.900(5) .
W11 O5 1.911(5) .
W11 O35 1.915(5) .
W11 O36 1.926(5) .
W11 O23 2.443(5) .
W12 O37 1.704(5) .
W12 O10 1.897(5) .
W12 O36 1.911(5) .
W12 O11 1.911(5) .
W12 O9 1.914(5) .
W12 O23 2.456(5) .
Ag2 N9 2.167(6) .
Ag2 N5 2.198(6) .
Ag2 N6 2.435(7) .
Ag2 Ag3 2.9432(11) .
Ag2 Ag2 3.0335(15) 2_576
Ag3 N10 2.197(6) .
Ag3 N8 2.253(6) .
Ag3 N7 2.357(7) .
P1 O23 1.519(5) .
P1 O12 1.527(5) .
P1 O24 1.527(5) .
P1 O19 1.529(4) .
C1 N1 1.347(10) .
C1 C2 1.371(12) .
C1 H1 0.9300 .
C2 C3 1.357(11) .
C2 H2 0.9300 .
C3 C4 1.373(11) .
C3 C12 1.523(12) .
C4 C5 1.370(11) .
C4 H4 0.9300 .
C5 N1 1.347(9) .
C5 C6 1.508(11) .
C6 N2 1.356(10) .
C6 C7 1.356(11) .
C7 C8 1.395(11) .
C7 H7 0.9300 .
C8 C9 1.384(12) .
C8 C11 1.502(12) .
C9 C10 1.378(12) .
C9 H9 0.9300 .
C10 N2 1.311(10) .
C10 H10 0.9300 .
C11 H11A 0.9600 .
C11 H11B 0.9600 .
C11 H11C 0.9600 .
C12 H12A 0.9600 .
C12 H12B 0.9600 .
C12 H12C 0.9600 .
C13 N3 1.344(12) .
C13 C14 1.352(15) .
C13 H13 0.9300 .
C14 C15 1.365(14) .
C14 H14 0.9300 .
C15 C16 1.365(12) .
C15 C23 1.549(13) .
C16 C17 1.401(11) .
C16 H16 0.9300 .
C17 N3 1.338(10) .
C17 C18 1.462(11) .
C18 N4 1.362(10) .
C18 C19 1.394(11) .
C19 C20 1.391(11) .
C19 H19 0.9300 .
C20 C21 1.358(13) .
C20 C24 1.507(12) .
C21 C22 1.379(12) .
C21 H21 0.9300 .
C22 N4 1.327(11) .
C22 H22 0.9300 .
C23 H23A 0.9600 .
C23 H23B 0.9600 .
C23 H23C 0.9600 .
C24 H24A 0.9600 .
C24 H24B 0.9600 .
C24 H24C 0.9600 .
C25 N5 1.345(9) .
C25 C26 1.366(11) .
C25 H25 0.9300 .
C26 C27 1.370(11) .
C26 H26 0.9300 .
C27 C28 1.387(10) .
C27 C36 1.499(11) .
C28 C29 1.372(10) .
C28 H28 0.9300 .
C29 N5 1.337(9) .
C29 C30 1.512(10) .
C30 N6 1.338(10) .
C30 C31 1.369(11) .
C31 C32 1.390(11) .
C31 H31 0.9300 .
C32 C33 1.383(13) .
C32 C35 1.512(13) .
C33 C34 1.355(13) .
C33 H33 0.9300 .
C34 N6 1.339(10) .
C34 H34 0.9300 .
C35 H35A 0.9600 .
C35 H35B 0.9600 .
C35 H35C 0.9600 .
C36 H36A 0.9600 .
C36 H36B 0.9600 .
C36 H36C 0.9600 .
C37 N7 1.359(10) .
C37 C38 1.371(13) .
C37 H37 0.9300 .
C38 C39 1.344(13) .
C38 H38 0.9300 .
C39 C40 1.384(12) .
C39 C47 1.529(12) .
C40 C41 1.402(11) .
C40 H40 0.9300 .
C41 N7 1.338(10) .
C41 C42 1.484(10) .
C42 N8 1.334(9) .
C42 C43 1.383(10) .
C43 C44 1.402(11) .
C43 H43 0.9300 .
C44 C45 1.383(11) .
C44 C48 1.510(11) .
C45 C46 1.369(10) .
C45 H45 0.9300 .
C46 N8 1.343(9) .
C46 H46 0.9300 .
C47 H47A 0.9600 .
C47 H47B 0.9600 .
C47 H47C 0.9600 .
C48 H48A 0.9600 .
C48 H48B 0.9600 .
C48 H48C 0.9600 .
C49 N9 1.339(9) .
C49 C50 1.390(10) .
C49 C55 1.485(10) .
C50 C51 1.391(10) .
C50 H50 0.9300 .
C51 C52 1.370(11) .
C51 C54 1.509(11) .
C52 C53 1.375(11) .
C52 H52 0.9300 .
C53 N9 1.334(9) .
C53 H53 0.9300 .
C54 H54A 0.9600 .
C54 H54B 0.9600 .
C54 H54C 0.9600 .
C55 N10 1.332(9) .
C55 C56 1.378(9) .
C56 C57 1.399(10) .
C56 H56 0.9300 .
C57 C58 1.368(11) .
C57 C60 1.503(10) .
C58 C59 1.382(10) .
C58 H58 0.9300 .
C59 N10 1.362(9) .
C59 H59 0.9300 .
C60 H60A 0.9600 .
C60 H60B 0.9600 .
C60 H60C 0.9600 .

loop_
_geom_torsion_atom_site_label_1
_geom_torsion_atom_site_label_2
_geom_torsion_atom_site_label_3
_geom_torsion_atom_site_label_4
_geom_torsion
_geom_torsion_site_symmetry_1
_geom_torsion_site_symmetry_2
_geom_torsion_site_symmetry_3
_geom_torsion_site_symmetry_4
N9 Ag2 Ag3 N10 -70.2(2) . . . .
N5 Ag2 Ag3 N10 106.4(2) . . . .
N6 Ag2 Ag3 N10 -179.6(2) . . . .
Ag2 Ag2 Ag3 N10 -27.90(19) 2_576 . . .
N9 Ag2 Ag3 N8 135.0(2) . . . .
N5 Ag2 Ag3 N8 -48.5(2) . . . .
N6 Ag2 Ag3 N8 25.5(2) . . . .
Ag2 Ag2 Ag3 N8 177.27(18) 2_576 . . .
N9 Ag2 Ag3 N7 63.4(2) . . . .
N5 Ag2 Ag3 N7 -120.0(2) . . . .
N6 Ag2 Ag3 N7 -46.0(2) . . . .
Ag2 Ag2 Ag3 N7 105.74(19) 2_576 . . .
O3 W5 O2 W4 133.6(6) . . . .
O29 W5 O2 W4 -123.7(6) . . . .
O4 W5 O2 W4 31.8(6) . . . .
O34 W5 O2 W4 -41.5(10) . . . .
O19 W5 O2 W4 -51.9(6) . . . .
O1 W4 O2 W5 -132.6(6) . . . .
O27 W4 O2 W5 124.8(6) . . . .
O5 W4 O2 W5 -32.0(6) . . . .
O33 W4 O2 W5 44.4(10) . . . .
O12 W4 O2 W5 52.2(6) . . . .
O40 W11 O4 W5 131.7(6) . . . .
O5 W11 O4 W5 30.3(6) . . . .
O35 W11 O4 W5 -125.9(6) . . . .
O36 W11 O4 W5 -43.1(9) . . . .
O23 W11 O4 W5 -53.6(6) . . . .
O3 W5 O4 W11 -133.3(6) . . . .
O2 W5 O4 W11 -30.7(6) . . . .
O29 W5 O4 W11 46.7(9) . . . .
O34 W5 O4 W11 125.6(6) . . . .
O19 W5 O4 W11 53.7(6) . . . .
O1 W4 O5 W11 130.8(6) . . . .
O27 W4 O5 W11 -49.7(9) . . . .
O2 W4 O5 W11 29.1(6) . . . .
O33 W4 O5 W11 -128.1(6) . . . .
O12 W4 O5 W11 -56.1(6) . . . .
O40 W11 O5 W4 -131.0(6) . . . .
O4 W11 O5 W4 -28.7(6) . . . .
O35 W11 O5 W4 52.2(9) . . . .
O36 W11 O5 W4 128.0(6) . . . .
O23 W11 O5 W4 56.3(6) . . . .
O13 W3 O7 W6 -171.5(3) . . . .
O20 W3 O7 W6 85.8(3) . . . .
O26 W3 O7 W6 8.3(7) . . . .
O29 W3 O7 W6 -70.6(3) . . . .
O19 W3 O7 W6 2.2(3) . . . .
O6 W6 O7 W3 171.1(3) . . . .
O8 W6 O7 W3 -9.1(7) . . . .
O18 W6 O7 W3 -86.5(3) . . . .
O34 W6 O7 W3 70.6(3) . . . .
O19 W6 O7 W3 -2.2(3) . . . .
O6 W6 O8 W8 129.9(6) . . . .
O18 W6 O8 W8 28.1(6) . . . .
O7 W6 O8 W8 -49.9(9) . . . .
O34 W6 O8 W8 -129.0(6) . . . .
O19 W6 O8 W8 -56.5(6) . . . .
O39 W8 O8 W6 -130.8(6) . . . .
O22 W8 O8 W6 -28.0(6) . . . .
O9 W8 O8 W6 49.5(9) . . . .
O35 W8 O8 W6 128.8(6) . . . .
O23 W8 O8 W6 56.5(6) . . . .
O37 W12 O9 W8 168.9(4) . . . .
O10 W12 O9 W8 -12.8(8) . . . .
O36 W12 O9 W8 68.1(4) . . . .
O11 W12 O9 W8 -87.0(4) . . . .
O23 W12 O9 W8 -3.3(3) . . . .
O39 W8 O9 W12 -169.0(4) . . . .
O22 W8 O9 W12 87.3(4) . . . .
O35 W8 O9 W12 -68.8(4) . . . .
O8 W8 O9 W12 10.6(7) . . . .
O23 W8 O9 W12 3.3(3) . . . .
O37 W12 O10 W7 133.1(6) . . . .
O36 W12 O10 W7 -125.8(6) . . . .
O11 W12 O10 W7 29.7(6) . . . .
O9 W12 O10 W7 -45.1(9) . . . .
O23 W12 O10 W7 -54.2(6) . . . .
O32 W7 O10 W12 -131.8(6) . . . .
O17 W7 O10 W12 -29.8(6) . . . .
O33 W7 O10 W12 127.1(6) . . . .
O28 W7 O10 W12 45.9(9) . . . .
O12 W7 O10 W12 54.8(6) . . . .
O16 W2 O11 W12 131.0(6) . . . .
O17 W2 O11 W12 28.8(6) . . . .
O38 W2 O11 W12 -126.8(6) . . . .
O30 W2 O11 W12 -46.7(9) . . . .
O24 W2 O11 W12 -54.9(6) . . . .
O37 W12 O11 W2 -131.2(6) . . . .
O10 W12 O11 W2 -29.0(6) . . . .
O36 W12 O11 W2 47.4(9) . . . .
O9 W12 O11 W2 127.0(6) . . . .
O23 W12 O11 W2 55.0(6) . . . .
O23 P1 O12 W4 -60.1(4) . . . .
O24 P1 O12 W4 179.5(3) . . . .
O19 P1 O12 W4 60.2(4) . . . .
O23 P1 O12 W7 60.6(4) . . . .
O24 P1 O12 W7 -59.8(4) . . . .
O19 P1 O12 W7 -179.1(3) . . . .
O23 P1 O12 W10 -179.4(3) . . . .
O24 P1 O12 W10 60.2(4) . . . .
O19 P1 O12 W10 -59.1(4) . . . .
O1 W4 O12 P1 171.0(16) . . . .
O27 W4 O12 P1 -133.9(4) . . . .
O5 W4 O12 P1 43.4(3) . . . .
O2 W4 O12 P1 -42.7(4) . . . .
O33 W4 O12 P1 134.0(4) . . . .
O1 W4 O12 W7 35.2(18) . . . .
O27 W4 O12 W7 90.3(2) . . . .
O5 W4 O12 W7 -92.41(19) . . . .
O2 W4 O12 W7 -178.5(2) . . . .
O33 W4 O12 W7 -1.8(2) . . . .
O1 W4 O12 W10 -54.0(17) . . . .
O27 W4 O12 W10 1.01(17) . . . .
O5 W4 O12 W10 178.34(18) . . . .
O2 W4 O12 W10 92.24(19) . . . .
O33 W4 O12 W10 -91.0(2) . . . .
O32 W7 O12 P1 180(35) . . . .
O17 W7 O12 P1 42.6(4) . . . .
O33 W7 O12 P1 -134.2(4) . . . .
O10 W7 O12 P1 -43.4(3) . . . .
O28 W7 O12 P1 132.8(4) . . . .
O32 W7 O12 W4 -44.3(15) . . . .
O17 W7 O12 W4 178.6(2) . . . .
O33 W7 O12 W4 1.8(2) . . . .
O10 W7 O12 W4 92.55(19) . . . .
O28 W7 O12 W4 -91.23(19) . . . .
O32 W7 O12 W10 44.4(15) . . . .
O17 W7 O12 W10 -92.75(19) . . . .
O33 W7 O12 W10 90.5(2) . . . .
O10 W7 O12 W10 -178.75(18) . . . .
O28 W7 O12 W10 -2.53(17) . . . .
O31 W10 O12 P1 -174.8(11) . . . .
O26 W10 O12 P1 42.5(3) . . . .
O27 W10 O12 P1 134.1(3) . . . .
O14 W10 O12 P1 -43.9(3) . . . .
O28 W10 O12 P1 -132.9(3) . . . .
O31 W10 O12 W4 50.1(13) . . . .
O26 W10 O12 W4 -92.66(18) . . . .
O27 W10 O12 W4 -1.00(17) . . . .
O14 W10 O12 W4 -179.02(18) . . . .
O28 W10 O12 W4 91.99(18) . . . .
O31 W10 O12 W7 -39.4(13) . . . .
O26 W10 O12 W7 177.88(18) . . . .
O27 W10 O12 W7 -90.46(19) . . . .
O14 W10 O12 W7 91.51(17) . . . .
O28 W10 O12 W7 2.53(17) . . . .
O15 W9 O14 W10 131.2(6) . . . .
O30 W9 O14 W10 -127.1(7) . . . .
O20 W9 O14 W10 28.6(7) . . . .
O25 W9 O14 W10 -45.6(10) . . . .
O24 W9 O14 W10 -55.0(6) . . . .
O31 W10 O14 W9 -131.7(7) . . . .
O26 W10 O14 W9 -28.4(7) . . . .
O27 W10 O14 W9 51.1(9) . . . .
O28 W10 O14 W9 127.5(7) . . . .
O12 W10 O14 W9 55.5(6) . . . .
O32 W7 O17 W2 130.8(6) . . . .
O33 W7 O17 W2 -48.2(10) . . . .
O10 W7 O17 W2 28.4(6) . . . .
O28 W7 O17 W2 -128.5(6) . . . .
O12 W7 O17 W2 -55.8(6) . . . .
O16 W2 O17 W7 -131.9(6) . . . .
O11 W2 O17 W7 -28.2(6) . . . .
O38 W2 O17 W7 49.6(10) . . . .
O30 W2 O17 W7 127.7(6) . . . .
O24 W2 O17 W7 56.1(6) . . . .
O6 W6 O18 W1 -132.5(6) . . . .
O8 W6 O18 W1 -29.4(6) . . . .
O7 W6 O18 W1 127.4(6) . . . .
O34 W6 O18 W1 49.4(10) . . . .
O19 W6 O18 W1 55.1(6) . . . .
O21 W1 O18 W6 132.5(6) . . . .
O22 W1 O18 W6 29.8(6) . . . .
O38 W1 O18 W6 -46.2(10) . . . .
O25 W1 O18 W6 -126.3(6) . . . .
O24 W1 O18 W6 -54.6(6) . . . .
O23 P1 O19 W3 -179.7(3) . . . .
O12 P1 O19 W3 60.2(4) . . . .
O24 P1 O19 W3 -59.5(4) . . . .
O23 P1 O19 W6 -59.2(4) . . . .
O12 P1 O19 W6 -179.2(3) . . . .
O24 P1 O19 W6 61.0(4) . . . .
O23 P1 O19 W5 60.2(4) . . . .
O12 P1 O19 W5 -59.9(4) . . . .
O24 P1 O19 W5 -179.6(3) . . . .
O13 W3 O19 P1 176.4(13) . . . .
O20 W3 O19 P1 42.6(3) . . . .
O26 W3 O19 P1 -43.5(3) . . . .
O7 W3 O19 P1 134.0(4) . . . .
O29 W3 O19 P1 -133.8(4) . . . .
O13 W3 O19 W6 41.0(14) . . . .
O20 W3 O19 W6 -92.83(18) . . . .
O26 W3 O19 W6 -178.91(18) . . . .
O7 W3 O19 W6 -1.40(17) . . . .
O29 W3 O19 W6 90.78(19) . . . .
O13 W3 O19 W5 -48.1(14) . . . .
O20 W3 O19 W5 178.14(19) . . . .
O26 W3 O19 W5 92.06(18) . . . .
O7 W3 O19 W5 -90.43(19) . . . .
O29 W3 O19 W5 1.75(17) . . . .
O6 W6 O19 P1 -176.2(12) . . . .
O8 W6 O19 P1 42.4(3) . . . .
O18 W6 O19 P1 -44.1(3) . . . .
O7 W6 O19 P1 -134.8(4) . . . .
O34 W6 O19 P1 133.4(4) . . . .
O6 W6 O19 W3 -40.0(14) . . . .
O8 W6 O19 W3 178.56(18) . . . .
O18 W6 O19 W3 92.05(19) . . . .
O7 W6 O19 W3 1.39(17) . . . .
O34 W6 O19 W3 -90.4(2) . . . .
O6 W6 O19 W5 48.6(14) . . . .
O8 W6 O19 W5 -92.78(18) . . . .
O18 W6 O19 W5 -179.3(2) . . . .
O7 W6 O19 W5 90.05(19) . . . .
O34 W6 O19 W5 -1.69(19) . . . .
O3 W5 O19 P1 -174.0(14) . . . .
O2 W5 O19 P1 42.4(4) . . . .
O29 W5 O19 P1 134.2(4) . . . .
O4 W5 O19 P1 -42.7(3) . . . .
O34 W5 O19 P1 -133.0(4) . . . .
O3 W5 O19 W3 50.1(15) . . . .
O2 W5 O19 W3 -93.5(2) . . . .
O29 W5 O19 W3 -1.78(18) . . . .
O4 W5 O19 W3 -178.66(19) . . . .
O34 W5 O19 W3 91.0(2) . . . .
O3 W5 O19 W6 -39.2(15) . . . .
O2 W5 O19 W6 177.2(2) . . . .
O29 W5 O19 W6 -91.1(2) . . . .
O4 W5 O19 W6 92.04(19) . . . .
O34 W5 O19 W6 1.71(19) . . . .
O13 W3 O20 W9 131.6(7) . . . .
O26 W3 O20 W9 29.0(7) . . . .
O7 W3 O20 W9 -127.8(7) . . . .
O29 W3 O20 W9 -46.6(10) . . . .
O19 W3 O20 W9 -55.2(7) . . . .
O15 W9 O20 W3 -131.1(7) . . . .
O14 W9 O20 W3 -29.3(7) . . . .
O30 W9 O20 W3 50.4(10) . . . .
O25 W9 O20 W3 127.4(7) . . . .
O24 W9 O20 W3 55.6(7) . . . .
O39 W8 O22 W1 132.2(6) . . . .
O9 W8 O22 W1 -125.5(6) . . . .
O35 W8 O22 W1 -44.6(10) . . . .
O8 W8 O22 W1 29.7(6) . . . .
O23 W8 O22 W1 -53.5(6) . . . .
O21 W1 O22 W8 -132.0(6) . . . .
O18 W1 O22 W8 -30.4(6) . . . .
O38 W1 O22 W8 125.5(6) . . . .
O25 W1 O22 W8 44.7(9) . . . .
O24 W1 O22 W8 53.5(6) . . . .
O12 P1 O23 W11 60.5(4) . . . .
O24 P1 O23 W11 -179.2(3) . . . .
O19 P1 O23 W11 -59.4(4) . . . .
O12 P1 O23 W8 -179.7(3) . . . .
O24 P1 O23 W8 -59.4(4) . . . .
O19 P1 O23 W8 60.3(4) . . . .
O12 P1 O23 W12 -59.9(4) . . . .
O24 P1 O23 W12 60.5(4) . . . .
O19 P1 O23 W12 -179.8(3) . . . .
O40 W11 O23 P1 -173.0(13) . . . .
O4 W11 O23 P1 41.8(3) . . . .
O5 W11 O23 P1 -44.2(3) . . . .
O35 W11 O23 P1 134.0(4) . . . .
O36 W11 O23 P1 -133.6(4) . . . .
O40 W11 O23 W8 51.5(14) . . . .
O4 W11 O23 W8 -93.69(19) . . . .
O5 W11 O23 W8 -179.75(19) . . . .
O35 W11 O23 W8 -1.49(18) . . . .
O36 W11 O23 W8 90.9(2) . . . .
O40 W11 O23 W12 -37.2(15) . . . .
O4 W11 O23 W12 177.6(2) . . . .
O5 W11 O23 W12 91.56(19) . . . .
O35 W11 O23 W12 -90.2(2) . . . .
O36 W11 O23 W12 2.17(19) . . . .
O39 W8 O23 P1 -173.6(13) . . . .
O22 W8 O23 P1 42.5(3) . . . .
O9 W8 O23 P1 133.4(4) . . . .
O35 W8 O23 P1 -133.7(4) . . . .
O8 W8 O23 P1 -43.4(3) . . . .
O39 W8 O23 W11 -38.4(15) . . . .
O22 W8 O23 W11 177.67(19) . . . .
O9 W8 O23 W11 -91.4(2) . . . .
O35 W8 O23 W11 1.49(18) . . . .
O8 W8 O23 W11 91.80(19) . . . .
O39 W8 O23 W12 50.9(14) . . . .
O22 W8 O23 W12 -93.04(19) . . . .
O9 W8 O23 W12 -2.07(19) . . . .
O35 W8 O23 W12 90.8(2) . . . .
O8 W8 O23 W12 -178.9(2) . . . .
O37 W12 O23 P1 175.0(13) . . . .
O10 W12 O23 P1 42.4(3) . . . .
O36 W12 O23 P1 133.4(4) . . . .
O11 W12 O23 P1 -43.2(3) . . . .
O9 W12 O23 P1 -133.5(4) . . . .
O37 W12 O23 W11 39.4(14) . . . .
O10 W12 O23 W11 -93.15(19) . . . .
O36 W12 O23 W11 -2.19(19) . . . .
O11 W12 O23 W11 -178.8(2) . . . .
O9 W12 O23 W11 90.9(2) . . . .
O37 W12 O23 W8 -49.3(14) . . . .
O10 W12 O23 W8 178.06(19) . . . .
O36 W12 O23 W8 -91.0(2) . . . .
O11 W12 O23 W8 92.42(19) . . . .
O9 W12 O23 W8 2.07(19) . . . .
O23 P1 O24 W9 -179.3(3) . . . .
O12 P1 O24 W9 -59.1(4) . . . .
O19 P1 O24 W9 60.4(4) . . . .
O23 P1 O24 W1 59.4(4) . . . .
O12 P1 O24 W1 179.7(3) . . . .
O19 P1 O24 W1 -60.8(4) . . . .
O23 P1 O24 W2 -59.7(4) . . . .
O12 P1 O24 W2 60.5(4) . . . .
O19 P1 O24 W2 -180.0(3) . . . .
O15 W9 O24 P1 -179(33) . . . .
O14 W9 O24 P1 42.2(3) . . . .
O30 W9 O24 P1 133.6(4) . . . .
O20 W9 O24 P1 -44.1(3) . . . .
O25 W9 O24 P1 -133.7(3) . . . .
O15 W9 O24 W1 -42.7(14) . . . .
O14 W9 O24 W1 178.53(18) . . . .
O30 W9 O24 W1 -90.02(19) . . . .
O20 W9 O24 W1 92.27(18) . . . .
O25 W9 O24 W1 2.61(16) . . . .
O15 W9 O24 W2 46.0(14) . . . .
O14 W9 O24 W2 -92.82(18) . . . .
O30 W9 O24 W2 -1.37(17) . . . .
O20 W9 O24 W2 -179.07(19) . . . .
O25 W9 O24 W2 91.26(18) . . . .
O21 W1 O24 P1 173.7(13) . . . .
O22 W1 O24 P1 -42.4(3) . . . .
O18 W1 O24 P1 43.5(3) . . . .
O38 W1 O24 P1 -132.8(4) . . . .
O25 W1 O24 P1 133.7(4) . . . .
O21 W1 O24 W9 37.3(15) . . . .
O22 W1 O24 W9 -178.73(18) . . . .
O18 W1 O24 W9 -92.88(19) . . . .
O38 W1 O24 W9 90.8(2) . . . .
O25 W1 O24 W9 -2.62(16) . . . .
O21 W1 O24 W2 -51.6(15) . . . .
O22 W1 O24 W2 92.30(19) . . . .
O18 W1 O24 W2 178.1(2) . . . .
O38 W1 O24 W2 1.87(19) . . . .
O25 W1 O24 W2 -91.59(19) . . . .
O16 W2 O24 P1 -172.3(12) . . . .
O11 W2 O24 P1 42.3(4) . . . .
O17 W2 O24 P1 -43.9(4) . . . .
O38 W2 O24 P1 133.2(4) . . . .
O30 W2 O24 P1 -134.0(4) . . . .
O16 W2 O24 W9 -36.9(14) . . . .
O11 W2 O24 W9 177.74(19) . . . .
O17 W2 O24 W9 91.51(19) . . . .
O38 W2 O24 W9 -91.4(2) . . . .
O30 W2 O24 W9 1.36(17) . . . .
O16 W2 O24 W1 52.6(14) . . . .
O11 W2 O24 W1 -92.77(19) . . . .
O17 W2 O24 W1 -179.0(2) . . . .
O38 W2 O24 W1 -1.88(19) . . . .
O30 W2 O24 W1 90.85(19) . . . .
O21 W1 O25 W9 -169.8(3) . . . .
O22 W1 O25 W9 13.4(7) . . . .
O18 W1 O25 W9 87.8(3) . . . .
O38 W1 O25 W9 -67.6(3) . . . .
O24 W1 O25 W9 4.2(3) . . . .
O15 W9 O25 W1 169.1(3) . . . .
O14 W9 O25 W1 -14.1(7) . . . .
O30 W9 O25 W1 68.0(3) . . . .
O20 W9 O25 W1 -87.9(3) . . . .
O24 W9 O25 W1 -4.2(3) . . . .
O31 W10 O26 W3 130.5(7) . . . .
O27 W10 O26 W3 -126.9(7) . . . .
O14 W10 O26 W3 28.4(7) . . . .
O28 W10 O26 W3 -45.0(10) . . . .
O12 W10 O26 W3 -55.4(7) . . . .
O13 W3 O26 W10 -130.3(7) . . . .
O20 W3 O26 W10 -28.5(7) . . . .
O7 W3 O26 W10 49.8(10) . . . .
O29 W3 O26 W10 128.4(7) . . . .
O19 W3 O26 W10 55.7(7) . . . .
O1 W4 O27 W10 171.2(3) . . . .
O5 W4 O27 W10 -8.2(7) . . . .
O2 W4 O27 W10 -86.3(3) . . . .
O33 W4 O27 W10 70.6(3) . . . .
O12 W4 O27 W10 -1.6(3) . . . .
O31 W10 O27 W4 -170.9(3) . . . .
O26 W10 O27 W4 84.9(3) . . . .
O14 W10 O27 W4 6.2(7) . . . .
O28 W10 O27 W4 -70.1(3) . . . .
O12 W10 O27 W4 1.6(3) . . . .
O32 W7 O28 W10 -169.0(3) . . . .
O17 W7 O28 W10 88.4(3) . . . .
O33 W7 O28 W10 -68.2(3) . . . .
O10 W7 O28 W10 13.3(7) . . . .
O12 W7 O28 W10 4.0(3) . . . .
O31 W10 O28 W7 169.6(3) . . . .
O26 W10 O28 W7 -14.9(7) . . . .
O27 W10 O28 W7 67.6(3) . . . .
O14 W10 O28 W7 -88.0(3) . . . .
O12 W10 O28 W7 -4.0(3) . . . .
O3 W5 O29 W3 -169.9(3) . . . .
O2 W5 O29 W3 86.4(3) . . . .
O4 W5 O29 W3 10.1(7) . . . .
O34 W5 O29 W3 -69.1(3) . . . .
O19 W5 O29 W3 2.8(3) . . . .
O13 W3 O29 W5 170.0(3) . . . .
O20 W3 O29 W5 -11.7(7) . . . .
O26 W3 O29 W5 -86.8(3) . . . .
O7 W3 O29 W5 70.0(3) . . . .
O19 W3 O29 W5 -2.8(3) . . . .
O15 W9 O30 W2 -170.9(3) . . . .
O14 W9 O30 W2 86.4(3) . . . .
O20 W9 O30 W2 7.7(7) . . . .
O25 W9 O30 W2 -69.6(3) . . . .
O24 W9 O30 W2 2.2(3) . . . .
O16 W2 O30 W9 171.5(3) . . . .
O11 W2 O30 W9 -10.8(7) . . . .
O17 W2 O30 W9 -85.7(3) . . . .
O38 W2 O30 W9 69.8(3) . . . .
O24 W2 O30 W9 -2.2(3) . . . .
O32 W7 O33 W4 170.3(4) . . . .
O17 W7 O33 W4 -10.8(8) . . . .
O10 W7 O33 W4 -86.7(4) . . . .
O28 W7 O33 W4 69.7(4) . . . .
O12 W7 O33 W4 -2.8(3) . . . .
O1 W4 O33 W7 -172.0(4) . . . .
O27 W4 O33 W7 -70.1(4) . . . .
O5 W4 O33 W7 86.7(4) . . . .
O2 W4 O33 W7 11.0(8) . . . .
O12 W4 O33 W7 2.8(3) . . . .
O3 W5 O34 W6 171.3(4) . . . .
O2 W5 O34 W6 -13.5(8) . . . .
O29 W5 O34 W6 69.3(3) . . . .
O4 W5 O34 W6 -86.1(3) . . . .
O19 W5 O34 W6 -2.7(3) . . . .
O6 W6 O34 W5 -169.4(4) . . . .
O8 W6 O34 W5 86.8(3) . . . .
O18 W6 O34 W5 8.8(8) . . . .
O7 W6 O34 W5 -69.8(3) . . . .
O19 W6 O34 W5 2.7(3) . . . .
O40 W11 O35 W8 -170.2(3) . . . .
O4 W11 O35 W8 86.4(4) . . . .
O5 W11 O35 W8 6.6(8) . . . .
O36 W11 O35 W8 -69.4(4) . . . .
O23 W11 O35 W8 2.4(3) . . . .
O39 W8 O35 W11 171.6(4) . . . .
O22 W8 O35 W11 -11.6(8) . . . .
O9 W8 O35 W11 69.7(4) . . . .
O8 W8 O35 W11 -85.3(4) . . . .
O23 W8 O35 W11 -2.4(3) . . . .
O37 W12 O36 W11 -169.9(4) . . . .
O10 W12 O36 W11 87.0(4) . . . .
O11 W12 O36 W11 11.4(8) . . . .
O9 W12 O36 W11 -68.4(4) . . . .
O23 W12 O36 W11 3.5(3) . . . .
O40 W11 O36 W12 170.6(4) . . . .
O4 W11 O36 W12 -14.6(8) . . . .
O5 W11 O36 W12 -87.6(4) . . . .
O35 W11 O36 W12 69.1(4) . . . .
O23 W11 O36 W12 -3.5(3) . . . .
O16 W2 O38 W1 -168.7(4) . . . .
O11 W2 O38 W1 86.9(4) . . . .
O17 W2 O38 W1 9.8(8) . . . .
O30 W2 O38 W1 -68.5(4) . . . .
O24 W2 O38 W1 3.0(3) . . . .
O21 W1 O38 W2 169.4(4) . . . .
O22 W1 O38 W2 -87.1(4) . . . .
O18 W1 O38 W2 -11.9(8) . . . .
O25 W1 O38 W2 68.4(4) . . . .
O24 W1 O38 W2 -3.0(3) . . . .
N1 C1 C2 C3 -0.7(17) . . . .
C1 C2 C3 C4 1.3(16) . . . .
C1 C2 C3 C12 -178.7(12) . . . .
C2 C3 C4 C5 -1.1(15) . . . .
C12 C3 C4 C5 179.0(11) . . . .
C3 C4 C5 N1 0.1(15) . . . .
C3 C4 C5 C6 180.0(9) . . . .
N1 C5 C6 N2 -12.6(11) . . . .
C4 C5 C6 N2 167.5(8) . . . .
N1 C5 C6 C7 169.0(8) . . . .
C4 C5 C6 C7 -10.9(14) . . . .
N2 C6 C7 C8 0.1(14) . . . .
C5 C6 C7 C8 178.4(9) . . . .
C6 C7 C8 C9 2.5(14) . . . .
C6 C7 C8 C11 -179.4(10) . . . .
C7 C8 C9 C10 -2.9(15) . . . .
C11 C8 C9 C10 179.1(10) . . . .
C8 C9 C10 N2 0.7(16) . . . .
N3 C13 C14 C15 1.3(16) . . . .
C13 C14 C15 C16 -1.9(14) . . . .
C13 C14 C15 C23 176.9(10) . . . .
C14 C15 C16 C17 0.8(13) . . . .
C23 C15 C16 C17 -178.0(9) . . . .
C15 C16 C17 N3 1.1(13) . . . .
C15 C16 C17 C18 -176.7(8) . . . .
N3 C17 C18 N4 -9.2(11) . . . .
C16 C17 C18 N4 168.6(8) . . . .
N3 C17 C18 C19 171.0(8) . . . .
C16 C17 C18 C19 -11.2(12) . . . .
N4 C18 C19 C20 0.0(12) . . . .
C17 C18 C19 C20 179.8(7) . . . .
C18 C19 C20 C21 -0.4(12) . . . .
C18 C19 C20 C24 177.8(8) . . . .
C19 C20 C21 C22 0.9(13) . . . .
C24 C20 C21 C22 -177.3(9) . . . .
C20 C21 C22 N4 -1.1(15) . . . .
N5 C25 C26 C27 0.4(15) . . . .
C25 C26 C27 C28 0.3(14) . . . .
C25 C26 C27 C36 177.5(9) . . . .
C26 C27 C28 C29 -2.6(13) . . . .
C36 C27 C28 C29 -180.0(9) . . . .
C27 C28 C29 N5 4.6(14) . . . .
C27 C28 C29 C30 -175.6(8) . . . .
N5 C29 C30 N6 21.8(12) . . . .
C28 C29 C30 N6 -158.1(8) . . . .
N5 C29 C30 C31 -157.4(8) . . . .
C28 C29 C30 C31 22.7(13) . . . .
N6 C30 C31 C32 -1.9(15) . . . .
C29 C30 C31 C32 177.3(9) . . . .
C30 C31 C32 C33 2.6(17) . . . .
C30 C31 C32 C35 -179.4(11) . . . .
C31 C32 C33 C34 -1.6(18) . . . .
C35 C32 C33 C34 -179.6(13) . . . .
C32 C33 C34 N6 0(2) . . . .
N7 C37 C38 C39 -0.3(17) . . . .
C37 C38 C39 C40 2.7(16) . . . .
C37 C38 C39 C47 -179.0(10) . . . .
C38 C39 C40 C41 -2.0(14) . . . .
C47 C39 C40 C41 179.7(9) . . . .
C39 C40 C41 N7 -1.1(14) . . . .
C39 C40 C41 C42 -179.9(8) . . . .
N7 C41 C42 N8 -17.7(11) . . . .
C40 C41 C42 N8 161.1(8) . . . .
N7 C41 C42 C43 160.9(8) . . . .
C40 C41 C42 C43 -20.3(13) . . . .
N8 C42 C43 C44 -0.5(13) . . . .
C41 C42 C43 C44 -179.0(8) . . . .
C42 C43 C44 C45 -1.5(13) . . . .
C42 C43 C44 C48 179.9(9) . . . .
C43 C44 C45 C46 2.3(13) . . . .
C48 C44 C45 C46 -179.0(10) . . . .
C44 C45 C46 N8 -1.3(14) . . . .
N9 C49 C50 C51 0.0(12) . . . .
C55 C49 C50 C51 178.6(7) . . . .
C49 C50 C51 C52 1.1(12) . . . .
C49 C50 C51 C54 -179.8(7) . . . .
C50 C51 C52 C53 -1.4(13) . . . .
C54 C51 C52 C53 179.4(9) . . . .
C51 C52 C53 N9 0.8(15) . . . .
N9 C49 C55 N10 -47.8(11) . . . .
C50 C49 C55 N10 133.5(8) . . . .
N9 C49 C55 C56 134.9(8) . . . .
C50 C49 C55 C56 -43.8(11) . . . .
N10 C55 C56 C57 3.5(13) . . . .
C49 C55 C56 C57 -179.3(8) . . . .
C55 C56 C57 C58 -1.1(13) . . . .
C55 C56 C57 C60 -180.0(8) . . . .
C56 C57 C58 C59 -0.9(14) . . . .
C60 C57 C58 C59 178.0(9) . . . .
C57 C58 C59 N10 0.7(16) . . . .
C4 C5 N1 C1 0.6(13) . . . .
C6 C5 N1 C1 -179.3(8) . . . .
C4 C5 N1 Ag1 -160.2(7) . . . .
C6 C5 N1 Ag1 19.9(9) . . . .
C2 C1 N1 C5 -0.3(14) . . . .
C2 C1 N1 Ag1 159.0(8) . . . .
N4 Ag1 N1 C5 -173.8(7) . . . .
N2 Ag1 N1 C5 -15.1(6) . . . .
N3 Ag1 N1 C5 122.4(6) . . . .
N4 Ag1 N1 C1 26.8(13) . . . .
N2 Ag1 N1 C1 -174.5(8) . . . .
N3 Ag1 N1 C1 -37.0(8) . . . .
C9 C10 N2 C6 1.9(14) . . . .
C9 C10 N2 Ag1 -177.7(7) . . . .
C7 C6 N2 C10 -2.3(13) . . . .
C5 C6 N2 C10 179.3(8) . . . .
C7 C6 N2 Ag1 177.3(7) . . . .
C5 C6 N2 Ag1 -1.1(10) . . . .
N4 Ag1 N2 C10 -0.4(9) . . . .
N1 Ag1 N2 C10 -172.4(8) . . . .
N3 Ag1 N2 C10 102.2(8) . . . .
N4 Ag1 N2 C6 -179.9(6) . . . .
N1 Ag1 N2 C6 8.1(6) . . . .
N3 Ag1 N2 C6 -77.3(7) . . . .
C16 C17 N3 C13 -1.7(13) . . . .
C18 C17 N3 C13 176.2(8) . . . .
C16 C17 N3 Ag1 -175.2(6) . . . .
C18 C17 N3 Ag1 2.7(9) . . . .
C14 C13 N3 C17 0.6(15) . . . .
C14 C13 N3 Ag1 173.3(8) . . . .
N4 Ag1 N3 C17 2.2(6) . . . .
N2 Ag1 N3 C17 -121.1(6) . . . .
N1 Ag1 N3 C17 165.1(6) . . . .
N4 Ag1 N3 C13 -170.7(9) . . . .
N2 Ag1 N3 C13 66.0(9) . . . .
N1 Ag1 N3 C13 -7.8(8) . . . .
C21 C22 N4 C18 0.7(14) . . . .
C21 C22 N4 Ag1 168.7(7) . . . .
C19 C18 N4 C22 -0.1(12) . . . .
C17 C18 N4 C22 -179.9(7) . . . .
C19 C18 N4 Ag1 -169.0(6) . . . .
C17 C18 N4 Ag1 11.2(9) . . . .
N2 Ag1 N4 C22 -38.4(8) . . . .
N1 Ag1 N4 C22 116.5(9) . . . .
N3 Ag1 N4 C22 -175.3(8) . . . .
N2 Ag1 N4 C18 129.7(5) . . . .
N1 Ag1 N4 C18 -75.3(11) . . . .
N3 Ag1 N4 C18 -7.1(6) . . . .
C28 C29 N5 C25 -3.9(13) . . . .
C30 C29 N5 C25 176.3(8) . . . .
C28 C29 N5 Ag2 175.8(6) . . . .
C30 C29 N5 Ag2 -4.0(10) . . . .
C26 C25 N5 C29 1.4(13) . . . .
C26 C25 N5 Ag2 -178.3(7) . . . .
N9 Ag2 N5 C29 123.5(11) . . . .
N6 Ag2 N5 C29 -6.7(6) . . . .
Ag3 Ag2 N5 C29 107.0(6) . . . .
Ag2 Ag2 N5 C29 -89.9(6) 2_576 . . .
N9 Ag2 N5 C25 -56.9(15) . . . .
N6 Ag2 N5 C25 172.9(8) . . . .
Ag3 Ag2 N5 C25 -73.4(7) . . . .
Ag2 Ag2 N5 C25 89.7(7) 2_576 . . .
C31 C30 N6 C34 0.0(14) . . . .
C29 C30 N6 C34 -179.2(9) . . . .
C31 C30 N6 Ag2 154.0(8) . . . .
C29 C30 N6 Ag2 -25.2(9) . . . .
C33 C34 N6 C30 1.1(17) . . . .
C33 C34 N6 Ag2 -146.4(10) . . . .
N9 Ag2 N6 C30 -152.9(6) . . . .
N5 Ag2 N6 C30 17.3(6) . . . .
Ag3 Ag2 N6 C30 -70.2(6) . . . .
Ag2 Ag2 N6 C30 120.6(6) 2_576 . . .
N9 Ag2 N6 C34 -3.8(10) . . . .
N5 Ag2 N6 C34 166.4(10) . . . .
Ag3 Ag2 N6 C34 78.9(10) . . . .
Ag2 Ag2 N6 C34 -90.2(10) 2_576 . . .
C40 C41 N7 C37 3.4(13) . . . .
C42 C41 N7 C37 -177.8(8) . . . .
C40 C41 N7 Ag3 -157.4(7) . . . .
C42 C41 N7 Ag3 21.4(9) . . . .
C38 C37 N7 C41 -2.8(14) . . . .
C38 C37 N7 Ag3 155.0(8) . . . .
N10 Ag3 N7 C41 141.6(5) . . . .
N8 Ag3 N7 C41 -14.3(6) . . . .
Ag2 Ag3 N7 C41 70.1(6) . . . .
N10 Ag3 N7 C37 -17.0(10) . . . .
N8 Ag3 N7 C37 -172.9(9) . . . .
Ag2 Ag3 N7 C37 -88.5(8) . . . .
C43 C42 N8 C46 1.6(12) . . . .
C41 C42 N8 C46 -179.9(8) . . . .
C43 C42 N8 Ag3 -174.8(7) . . . .
C41 C42 N8 Ag3 3.8(9) . . . .
C45 C46 N8 C42 -0.6(13) . . . .
C45 C46 N8 Ag3 175.5(7) . . . .
N10 Ag3 N8 C42 -141.9(6) . . . .
N7 Ag3 N8 C42 5.2(6) . . . .
Ag2 Ag3 N8 C42 -94.0(6) . . . .
N10 Ag3 N8 C46 42.0(9) . . . .
N7 Ag3 N8 C46 -170.9(7) . . . .
Ag2 Ag3 N8 C46 89.9(7) . . . .
C52 C53 N9 C49 0.3(14) . . . .
C52 C53 N9 Ag2 177.1(7) . . . .
C50 C49 N9 C53 -0.7(12) . . . .
C55 C49 N9 C53 -179.3(7) . . . .
C50 C49 N9 Ag2 -177.1(5) . . . .
C55 C49 N9 Ag2 4.3(10) . . . .
N5 Ag2 N9 C53 -133.9(11) . . . .
N6 Ag2 N9 C53 -7.0(7) . . . .
Ag3 Ag2 N9 C53 -116.8(6) . . . .
Ag2 Ag2 N9 C53 78.8(6) 2_576 . . .
N5 Ag2 N9 C49 42.6(15) . . . .
N6 Ag2 N9 C49 169.4(6) . . . .
Ag3 Ag2 N9 C49 59.7(6) . . . .
Ag2 Ag2 N9 C49 -104.8(7) 2_576 . . .
C56 C55 N10 C59 -3.6(12) . . . .
C49 C55 N10 C59 179.2(8) . . . .
C56 C55 N10 Ag3 162.6(6) . . . .
C49 C55 N10 Ag3 -14.7(10) . . . .
C58 C59 N10 C55 1.5(14) . . . .
C58 C59 N10 Ag3 -165.2(8) . . . .
N8 Ag3 N10 C55 126.1(6) . . . .
N7 Ag3 N10 C55 -8.3(8) . . . .
Ag2 Ag3 N10 C55 74.6(6) . . . .
N8 Ag3 N10 C59 -68.0(9) . . . .
N7 Ag3 N10 C59 157.7(6) . . . .
Ag2 Ag3 N10 C59 -119.5(7) . . . .
